data_4348471
loop_
_publ_author_name
'Guillet, Jesse L.'
'Bhowmick, Indrani'
'Shores, Matthew P.'
'Daley, Christopher J. A.'
'Gembicky, Milan'
'Golen, James A.'
'Rheingold, Arnold L.'
'Doerrer, Linda H.'

_publ_section_title
;
 Thiocyanate-Ligated Heterobimetallic {PtM} Lantern Complexes Including a
 Ferromagnetically Coupled 1D Coordination Polymer.
;
_journal_issue 16
_journal_name_full 'Inorganic chemistry'
_journal_page_first 8099
_journal_page_last 8109
_journal_paper_doi 10.1021/acs.inorgchem.6b01182
_journal_volume 55
_journal_year 2016
_chemical_formula_moiety 'C9 H12 Co N O4 Pt S5, C16 H32 Na O8, C3 H6 O '
_chemical_formula_sum 'C28 H50 Co N Na O13 Pt S5'
_chemical_formula_weight 1046.00
_space_group_crystal_system monoclinic
_space_group_IT_number 14
_space_group_name_Hall '-P 2yn'
_space_group_name_H-M_alt 'P 1 21/n 1'
_atom_sites_solution_hydrogens geom
_atom_sites_solution_primary direct
_atom_sites_solution_secondary difmap
_audit_creation_date 2016-02-19
_audit_creation_method
;
Olex2 1.2
(compiled 2015.09.30 svn.r3233 for OlexSys, GUI svn.r5103)
;
_cell_angle_alpha 90.00
_cell_angle_beta 90.231(2)
_cell_angle_gamma 90.00
_cell_formula_units_Z 12
_cell_length_a 27.6680(19)
_cell_length_b 14.5120(10)
_cell_length_c 30.2910(19)
_cell_measurement_reflns_used 9191
_cell_measurement_temperature 100
_cell_measurement_theta_max 26.34
_cell_measurement_theta_min 2.70
_cell_volume 12162.3(14)
_computing_cell_refinement 'Bruker SAINT'
_computing_data_collection 'Bruker APEX2'
_computing_data_reduction 'Bruker SAINT'
_computing_molecular_graphics 'Olex2 (Dolomanov et al., 2009)'
_computing_publication_material 'Olex2 (Dolomanov et al., 2009)'
_computing_structure_refinement 'XL (Sheldrick, 2008)'
_computing_structure_solution 'XM (Sheldrick, 2008)'
_diffrn_ambient_temperature 100.15
_diffrn_detector 'Bruker APEX-II CCD'
_diffrn_detector_area_resol_mean 7.9
_diffrn_detector_type 'CCD Area Detector'
_diffrn_measured_fraction_theta_full 0.991
_diffrn_measured_fraction_theta_max 0.967
_diffrn_measurement_device 'Kappa Four-Circle Diffractometer'
_diffrn_measurement_device_type 'Bruker APEX II Ultra'
_diffrn_measurement_method '\f and \w scans'
_diffrn_radiation_monochromator 'Double Bounce Multilayer Mirrors'
_diffrn_radiation_probe x-ray
_diffrn_radiation_type MoK\a
_diffrn_radiation_wavelength 0.71073
_diffrn_reflns_av_R_equivalents 0.0374
_diffrn_reflns_av_unetI/netI 0.0333
_diffrn_reflns_limit_h_max 34
_diffrn_reflns_limit_h_min -32
_diffrn_reflns_limit_k_max 17
_diffrn_reflns_limit_k_min -18
_diffrn_reflns_limit_l_max 29
_diffrn_reflns_limit_l_min -37
_diffrn_reflns_number 134612
_diffrn_reflns_theta_full 25.00
_diffrn_reflns_theta_max 26.37
_diffrn_reflns_theta_min 0.74
_diffrn_source 'Micro Focus Rotating Anode'
_diffrn_source_type 'Bruker TXS'
_diffrn_standards_number 0
_exptl_absorpt_coefficient_mu 4.182
_exptl_absorpt_correction_T_max 0.6798
_exptl_absorpt_correction_T_min 0.0663
_exptl_absorpt_correction_type multi-scan
_exptl_absorpt_process_details
'SADABS-2008/1 (Bruker,2008) was used for absorption correction. wR2(int) was 0.1024 before and 0.0475 after correction. The Ratio of minimum to maximum transmission is 0.7114. The \l/2 correction factor is 0.0015.'
_exptl_crystal_colour blue
_exptl_crystal_colour_primary blue
_exptl_crystal_density_diffrn 1.714
_exptl_crystal_density_method 'not measured'
_exptl_crystal_description plate
_exptl_crystal_F_000 6300
_exptl_crystal_size_max 0.25
_exptl_crystal_size_mid 0.2
_exptl_crystal_size_min 0.1
_refine_diff_density_max 4.153
_refine_diff_density_min -1.927
_refine_diff_density_rms 0.155
_refine_ls_extinction_method none
_refine_ls_goodness_of_fit_ref 1.021
_refine_ls_hydrogen_treatment constr
_refine_ls_matrix_type full
_refine_ls_number_parameters 1341
_refine_ls_number_reflns 24020
_refine_ls_number_restraints 79
_refine_ls_restrained_S_all 1.044
_refine_ls_R_factor_all 0.0511
_refine_ls_R_factor_gt 0.0462
_refine_ls_shift/su_max 0.021
_refine_ls_shift/su_mean 0.000
_refine_ls_structure_factor_coef Fsqd
_refine_ls_weighting_details 'calc w=1/[\s^2^(Fo^2^)+(0.0293P)^2^+149.7358P] where P=(Fo^2^+2Fc^2^)/3'
_refine_ls_weighting_scheme calc
_refine_ls_wR_factor_gt 0.1016
_refine_ls_wR_factor_ref 0.1042
_reflns_number_gt 22186
_reflns_number_total 24020
_reflns_threshold_expression >2sigma(I)
_cod_data_source_file ic6b01182_si_001.cif
_cod_data_source_block Compound_4_lhd392m
_cod_depositor_comments
;
The following automatic conversions were performed:

data item '_diffrn_radiation_probe' value 'X-ray' was changed to
'x-ray' in accordance with the
/home/saulius/struct/COD-crude-data/automatic-downloads/DataCite-retrospective/ACS/depositions/lib/dictionaries/cif_core.dic
dictionary named 'cif_core.dic' version 2.4.2 last updated on
2011-04-26.

Automatic conversion script
Id: cif_fix_values 6909 2019-04-08 15:41:33Z antanas 
;
_cod_database_code 4348471
_olex2_refinement_description
;
1. Twinned data refinement
 Scales: 0.7258(8) 0.2742(8)
2. Fixed Uiso
 At 1.2 times of:
  All C(H,H) groups
 At 1.5 times of:
  All C(H,H,H) groups
3. Restrained distances
 Pt1"-S1" = Pt1"-S1A = Pt1"-S2" = Pt1"-S2A
 2.3 with sigma of 0.02
 Pt1"-S3" = Pt1"-S3A = Pt1"-S4" = Pt1"-S4A
 2.3 with sigma of 0.02
 C1"-S1" = C1"-S1A = C3"-S2" = C3"-S2A = C5"-S3" = C5"-S3A
 1.7 with sigma of 0.02
 C7"-S4" = C7"-S4A
 1.7 with sigma of 0.02
 C46-C47
 1.5 with sigma of 0.02
 C53-C54 = C52-C51
 2.1 with sigma of 0.02
4. Uiso/Uaniso restraints and constraints
Uanis(O26) \\sim Ueq, Uanis(O27) \\sim Ueq, Uanis(C56) \\sim Ueq, Uanis(C50)
\\sim Ueq, Uanis(C52) \\sim Ueq: with sigma of 0.01 and sigma for terminal
atoms of 0.02
Uanis(O21) \\sim Ueq, Uanis(O22) \\sim Ueq, Uanis(O23) \\sim Ueq, Uanis(O24)
\\sim Ueq, Uanis(O25) \\sim Ueq: with sigma of 0.01 and sigma for terminal
atoms of 0.02
Uanis(N1) = Uanis(N1")
Uanis(C3) = Uanis(C3')
Uanis(C4) = Uanis(C4')
Uanis(C6) = Uanis(C6')
Uanis(C8) = Uanis(C8')
Uanis(C9) = Uanis(C9")
Uanis(C42) = Uanis(C44) = Uanis(C46) = Uanis(C47)
Uanis(C12) = Uanis(C13)
5. Others
 Sof(S4A)=Sof(S3A)=Sof(S2A)=Sof(S1A)=1-FVAR(1)
 Sof(S4")=Sof(S3")=Sof(S2")=Sof(S1")=FVAR(1)
6.a Secondary CH2 refined with riding coordinates:
 C10(H10a,H10b), C11(H11a,H11b), C12(H12a,H12b), C13(H13a,H13b), C14(H14a,
 H14b), C15(H15a,H15b), C16(H16a,H16b), C17(H17a,H17b), C18(H18a,H18b),
 C19(H19a,H19b), C20(H20a,H20b), C21(H21a,H21b), C22(H22a,H22b), C23(H23a,H23b),
  C24(H24a,H24b), C25(H25a,H25b), C26(H26a,H26b), C27(H27a,H27b), C28(H28a,
 H28b), C29(H29a,H29b), C30(H30a,H30b), C31(H31a,H31b), C32(H32a,H32b),
 C33(H33a,H33b), C42(H42a,H42b), C43(H43a,H43b), C44(H44a,H44b), C45(H45a,H45b),
  C46(H46a,H46b), C47(H47a,H47b), C48(H48a,H48b), C49(H49a,H49b), C34(H34a,
 H34b), C35(H35a,H35b), C36(H36a,H36b), C37(H37a,H37b), C38(H38a,H38b),
 C39(H39a,H39b), C40(H40a,H40b), C41(H41a,H41b), C50(H50a,H50b), C51(H51a,H51b),
  C52(H52a,H52b), C53(H53a,H53b), C54(H54a,H54b), C55(H55a,H55b), C56(H56a,
 H56b), C57(H57a,H57b)
6.b Me refined with riding coordinates:
 C3S'(H3Sa,H3Sb,H3Sc), C3S(H3Sg,H3Sh,H3Si), C1S(H1Sg,H1Sh,H1Si), C1S"(H1Sd,
 H1Se,H1Sf), C3S"(H3Sd,H3Se,H3Sf), C1S'(H1Sa,H1Sb,H1Sc)
6.c Idealised Me refined as rotating group:
 C2(H2a,H2b,H2c), C2'(H2'a,H2'b,H2'c), C2"(H2"a,H2"b,H2"c), C4(H4a,H4b,H4c),
 C4"(H4"a,H4"b,H4"c), C4'(H4'a,H4'b,H4'c), C6'(H6'a,H6'b,H6'c), C6"(H6"a,H6"b,
 H6"c), C6(H6a,H6b,H6c), C8(H8a,H8b,H8c), C8'(H8'a,H8'b,H8'c), C8"(H8"a,H8"b,
 H8"c)
;
_olex2_submission_special_instructions 'No special instructions were received'

loop_
_space_group_symop_id
_space_group_symop_operation_xyz
1 'x, y, z'
2 '-x+1/2, y+1/2, -z+1/2'
3 '-x, -y, -z'
4 'x-1/2, -y-1/2, z-1/2'

loop_
_atom_site_label
_atom_site_type_symbol
_atom_site_fract_x
_atom_site_fract_y
_atom_site_fract_z
_atom_site_U_iso_or_equiv
_atom_site_adp_type
_atom_site_occupancy
_atom_site_calc_flag
_atom_site_disorder_assembly
_atom_site_disorder_group
_atom_site_refinement_flags_posn
_atom_site_refinement_flags_adp
Pt1 Pt 0.990887(12) 0.42536(2) 0.457443(10) 0.01805(7) Uani 1 d . . . .
Pt1" Pt 0.753759(14) 0.869108(17) 0.445290(8) 0.01913(7) Uani 1 d . . D .
Pt1' Pt 0.518762(12) 0.42473(2) 0.460355(11) 0.02055(8) Uani 1 d . . . .
Co" Co 0.75160(4) 1.00976(6) 0.50202(3) 0.01566(18) Uani 1 d A . . .
Co1 Co 0.95342(4) 0.32010(8) 0.39365(3) 0.0151(2) Uani 1 d . . . .
Co1' Co 0.55157(4) 0.32051(8) 0.39436(3) 0.0151(2) Uani 1 d . . . .
S1' S 0.44592(9) 0.44370(16) 0.42221(8) 0.0275(5) Uani 1 d . . . .
S1 S 1.06184(8) 0.44201(15) 0.41625(8) 0.0235(5) Uani 1 d . . . .
S2 S 0.95895(8) 0.55479(14) 0.42310(7) 0.0193(4) Uani 1 d . . . .
S2' S 0.48777(9) 0.29437(16) 0.49495(8) 0.0300(5) Uani 1 d . . . .
S3' S 0.59203(9) 0.40195(16) 0.49728(7) 0.0263(5) Uani 1 d . . . .
S3 S 0.92035(9) 0.40404(16) 0.49716(7) 0.0236(5) Uani 1 d . . . .
S4' S 0.54864(8) 0.55506(15) 0.42547(7) 0.0219(5) Uani 1 d . . . .
S4 S 1.02470(9) 0.29589(16) 0.49111(7) 0.0265(5) Uani 1 d . . . .
S5" S 0.75042(9) 1.28331(12) 0.59329(6) 0.0237(4) Uani 1 d . . . .
S5 S 0.89216(9) 0.12682(17) 0.27634(7) 0.0263(5) Uani 1 d . . . .
S5' S 0.60713(8) 0.12500(17) 0.27636(7) 0.0252(5) Uani 1 d . . . .
S4" S 0.70858(11) 0.7807(2) 0.49230(10) 0.0190(9) Uani 0.728(7) d A 1 D .
S3" S 0.82550(10) 0.8140(2) 0.47954(9) 0.0178(8) Uani 0.728(7) d A 1 D .
S2" S 0.80261(14) 0.9569(3) 0.39771(12) 0.0189(8) Uani 0.728(7) d A 1 D .
S1" S 0.68651(14) 0.9247(3) 0.41002(14) 0.0199(8) Uani 0.728(7) d A 1 D .
S4A S 0.6770(3) 0.8146(6) 0.4769(3) 0.027(3) Uani 0.272(7) d A 2 D .
S3A S 0.7931(3) 0.7804(6) 0.4940(3) 0.027(3) Uani 0.272(7) d A 2 D .
S2A S 0.8167(4) 0.9287(8) 0.4120(4) 0.028(3) Uani 0.272(7) d A 2 D .
S1A S 0.7014(4) 0.9544(8) 0.3970(3) 0.023(2) Uani 0.272(7) d A 2 D .
O1" O 0.7081(3) 1.0733(5) 0.4559(2) 0.047(2) Uani 1 d . . . .
O1' O 0.4795(2) 0.3052(4) 0.3751(2) 0.0220(13) Uani 1 d . . . .
O1 O 1.0241(2) 0.3028(4) 0.3716(2) 0.0210(13) Uani 1 d . . . .
O2' O 0.5435(2) 0.2091(4) 0.43740(19) 0.0216(13) Uani 1 d . . . .
O2 O 0.9498(2) 0.4395(4) 0.35577(18) 0.0189(12) Uani 1 d . . . .
O2" O 0.8114(3) 1.0607(5) 0.4686(2) 0.043(2) Uani 1 d . . . .
O3 O 0.8864(2) 0.3385(4) 0.4215(2) 0.0222(13) Uani 1 d . . . .
O3' O 0.6201(2) 0.3362(4) 0.42052(19) 0.0201(13) Uani 1 d . . . .
O3" O 0.7974(2) 0.9284(5) 0.5410(2) 0.0355(17) Uani 1 d . . . .
O4" O 0.6937(3) 0.9407(5) 0.5298(3) 0.0393(19) Uani 1 d . . . .
O4 O 0.9634(2) 0.2109(4) 0.43739(18) 0.0197(13) Uani 1 d . . . .
O4' O 0.5537(2) 0.4406(4) 0.35752(18) 0.0167(12) Uani 1 d . . . .
N1" N 0.7507(3) 1.1208(4) 0.54260(17) 0.0191(9) Uani 1 d . . . .
N1' N 0.5735(2) 0.2390(5) 0.3442(2) 0.0173(14) Uani 1 d . . . .
N1 N 0.9282(2) 0.2391(5) 0.3438(2) 0.0191(9) Uani 1 d . . . .
C1 C 1.0582(3) 0.3559(6) 0.3776(3) 0.0186(17) Uani 1 d . . . .
C1' C 0.4463(3) 0.3593(6) 0.3824(3) 0.0221(19) Uani 1 d . . . .
C1" C 0.6830(3) 1.0415(5) 0.4259(3) 0.0206(18) Uani 1 d A . D .
C2 C 1.1012(3) 0.3446(7) 0.3479(3) 0.026(2) Uani 1 d . . . .
H2A H 1.1106 0.2796 0.3469 0.040 Uiso 1 calc . . GR .
H2B H 1.1282 0.3814 0.3594 0.040 Uiso 1 calc . . GR .
H2C H 1.0929 0.3657 0.3181 0.040 Uiso 1 calc . . GR .
C2' C 0.4010(4) 0.3512(8) 0.3543(4) 0.036(2) Uani 1 d . . . .
H2'A H 0.4094 0.3599 0.3231 0.054 Uiso 1 calc . . GR .
H2'B H 0.3777 0.3985 0.3632 0.054 Uiso 1 calc . . GR .
H2'C H 0.3867 0.2901 0.3583 0.054 Uiso 1 calc . . GR .
C2" C 0.6481(4) 1.1031(7) 0.4017(4) 0.034(2) Uani 1 d . . . .
H2"A H 0.6615 1.1654 0.3999 0.051 Uiso 1 calc A . GR .
H2"B H 0.6174 1.1049 0.4177 0.051 Uiso 1 calc . . GR .
H2"C H 0.6427 1.0790 0.3719 0.051 Uiso 1 calc . . GR .
C3' C 0.5156(3) 0.2049(6) 0.4689(3) 0.0198(13) Uani 1 d . . . .
C3" C 0.8227(3) 1.0443(6) 0.4295(3) 0.0208(18) Uani 1 d A . D .
C3 C 0.9491(3) 0.5201(6) 0.3696(3) 0.0198(13) Uani 1 d . . . .
C4 C 0.9396(4) 0.5969(6) 0.3368(3) 0.0284(15) Uani 1 d . . . .
H4A H 0.9602 0.5883 0.3109 0.043 Uiso 1 calc . . GR .
H4B H 0.9470 0.6564 0.3506 0.043 Uiso 1 calc . . GR .
H4C H 0.9056 0.5957 0.3277 0.043 Uiso 1 calc . . GR .
C4" C 0.8564(3) 1.1099(7) 0.4068(3) 0.028(2) Uani 1 d . . . .
H4"A H 0.8388 1.1659 0.3985 0.041 Uiso 1 calc A . GR .
H4"B H 0.8694 1.0807 0.3802 0.041 Uiso 1 calc . . GR .
H4"C H 0.8831 1.1258 0.4268 0.041 Uiso 1 calc . . GR .
C4' C 0.5042(4) 0.1097(6) 0.4876(3) 0.0284(15) Uani 1 d . . . .
H4'A H 0.4926 0.0695 0.4638 0.043 Uiso 1 calc . . GR .
H4'B H 0.4791 0.1152 0.5103 0.043 Uiso 1 calc . . GR .
H4'C H 0.5335 0.0832 0.5007 0.043 Uiso 1 calc . . GR .
C5' C 0.6300(3) 0.3521(6) 0.4597(3) 0.0240(19) Uani 1 d . . . .
C5 C 0.8789(3) 0.3570(6) 0.4612(3) 0.0203(18) Uani 1 d . . . .
C5" C 0.8224(3) 0.8622(6) 0.5301(3) 0.0211(18) Uani 1 d A . D .
C6' C 0.6799(3) 0.3260(7) 0.4765(3) 0.0321(14) Uani 1 d . . . .
H6'A H 0.6851 0.2598 0.4723 0.048 Uiso 1 calc . . GR .
H6'B H 0.6824 0.3408 0.5080 0.048 Uiso 1 calc . . GR .
H6'C H 0.7044 0.3606 0.4602 0.048 Uiso 1 calc . . GR .
C6" C 0.8593(3) 0.8268(7) 0.5628(3) 0.030(2) Uani 1 d . . . .
H6"A H 0.8731 0.8786 0.5793 0.045 Uiso 1 calc A . GR .
H6"B H 0.8851 0.7946 0.5469 0.045 Uiso 1 calc . . GR .
H6"C H 0.8437 0.7840 0.5833 0.045 Uiso 1 calc . . GR .
C6 C 0.8303(3) 0.3343(7) 0.4811(3) 0.0321(14) Uani 1 d . . . .
H6A H 0.8045 0.3578 0.4618 0.048 Uiso 1 calc . . GR .
H6B H 0.8277 0.3631 0.5102 0.048 Uiso 1 calc . . GR .
H6C H 0.8271 0.2673 0.4840 0.048 Uiso 1 calc . . GR .
C7 C 0.9933(3) 0.2053(6) 0.4683(3) 0.0205(17) Uani 1 d . . . .
C7' C 0.5551(3) 0.5217(6) 0.3713(3) 0.0165(16) Uani 1 d . . . .
C7" C 0.6791(3) 0.8613(6) 0.5268(3) 0.0221(19) Uani 1 d A . D .
C8 C 1.0051(3) 0.1124(6) 0.4873(3) 0.0273(14) Uani 1 d . . . .
H8A H 0.9773 0.0896 0.5041 0.041 Uiso 1 calc . . GR .
H8B H 1.0332 0.1176 0.5069 0.041 Uiso 1 calc . . GR .
H8C H 1.0123 0.0693 0.4634 0.041 Uiso 1 calc . . GR .
C8' C 0.5626(4) 0.5977(7) 0.3390(3) 0.0273(14) Uani 1 d . . . .
H8'A H 0.5899 0.5825 0.3198 0.041 Uiso 1 calc . . GR .
H8'B H 0.5695 0.6550 0.3549 0.041 Uiso 1 calc . . GR .
H8'C H 0.5333 0.6057 0.3210 0.041 Uiso 1 calc . . GR .
C8" C 0.6397(3) 0.8251(7) 0.5548(4) 0.035(2) Uani 1 d . . . .
H8"A H 0.6385 0.8600 0.5824 0.052 Uiso 1 calc A . GR .
H8"B H 0.6456 0.7599 0.5613 0.052 Uiso 1 calc . . GR .
H8"C H 0.6088 0.8314 0.5391 0.052 Uiso 1 calc . . GR .
C9 C 0.9133(3) 0.1923(6) 0.3158(3) 0.0171(11) Uani 1 d . . . .
C9' C 0.5874(3) 0.1923(6) 0.3162(3) 0.0168(16) Uani 1 d . . . .
C9" C 0.7505(3) 1.1888(4) 0.5628(2) 0.0171(11) Uani 1 d A . . .
Na1 Na 0.43702(11) 0.8834(2) 0.33142(11) 0.0174(7) Uani 1 d . . . .
Na2 Na 1.06327(11) 0.8832(2) 0.33081(11) 0.0174(7) Uani 1 d . . . .
O5 O 0.5221(2) 0.8292(4) 0.3355(2) 0.0260(14) Uani 1 d . . . .
O6 O 0.4727(2) 0.8772(4) 0.2575(2) 0.0203(13) Uani 1 d . . . .
O7 O 0.4364(2) 1.0393(4) 0.2966(2) 0.0215(13) Uani 1 d . . . .
O8 O 0.4865(2) 0.9889(5) 0.3752(2) 0.0244(14) Uani 1 d . . . .
O9 O 0.4302(2) 0.7920(4) 0.39791(19) 0.0194(13) Uani 1 d . . . .
O10 O 0.3746(2) 0.9499(4) 0.38104(19) 0.0202(13) Uani 1 d . . . .
O11 O 0.3574(2) 0.8808(4) 0.2953(2) 0.0212(13) Uani 1 d . . . .
O12 O 0.4134(2) 0.7219(4) 0.31250(19) 0.0206(13) Uani 1 d . . . .
C10 C 0.5479(4) 0.8406(8) 0.2968(4) 0.035(2) Uani 1 d . . . .
H10A H 0.5764 0.7995 0.2967 0.042 Uiso 1 calc . . R .
H10B H 0.5592 0.9050 0.2942 0.042 Uiso 1 calc . . R .
C11 C 0.5151(4) 0.8172(8) 0.2588(4) 0.036(2) Uani 1 d . . . .
H11A H 0.5331 0.8234 0.2308 0.043 Uiso 1 calc . . R .
H11B H 0.5045 0.7523 0.2615 0.043 Uiso 1 calc . . R .
C12 C 0.4812(4) 0.9621(7) 0.2378(3) 0.0308(16) Uani 1 d . . . .
H12A H 0.4834 0.9547 0.2054 0.037 Uiso 1 calc . . R .
H12B H 0.5122 0.9879 0.2487 0.037 Uiso 1 calc . . R .
C13 C 0.4415(4) 1.0248(7) 0.2487(3) 0.0308(16) Uani 1 d . . . .
H13A H 0.4109 0.9992 0.2368 0.037 Uiso 1 calc . . R .
H13B H 0.4471 1.0849 0.2342 0.037 Uiso 1 calc . . R .
C14 C 0.4705(4) 1.0994(6) 0.3154(4) 0.031(2) Uani 1 d . . . .
H14A H 0.4614 1.1640 0.3092 0.037 Uiso 1 calc . . R .
H14B H 0.5028 1.0879 0.3025 0.037 Uiso 1 calc . . R .
C15 C 0.4721(4) 1.0838(7) 0.3637(4) 0.034(2) Uani 1 d . . . .
H15A H 0.4954 1.1275 0.3772 0.041 Uiso 1 calc . . R .
H15B H 0.4399 1.0966 0.3763 0.041 Uiso 1 calc . . R .
C16 C 0.5364(4) 0.9752(8) 0.3748(4) 0.035(2) Uani 1 d . . . .
H16A H 0.5515 1.0029 0.4014 0.042 Uiso 1 calc . . R .
H16B H 0.5508 1.0041 0.3483 0.042 Uiso 1 calc . . R .
C17 C 0.5446(4) 0.8731(8) 0.3741(4) 0.037(3) Uani 1 d . . . .
H17A H 0.5798 0.8607 0.3739 0.045 Uiso 1 calc . . R .
H17B H 0.5312 0.8457 0.4014 0.045 Uiso 1 calc . . R .
C18 C 0.3901(3) 0.8132(6) 0.4257(3) 0.0216(18) Uani 1 d . . . .
H18A H 0.3965 0.7916 0.4562 0.026 Uiso 1 calc . . R .
H18B H 0.3605 0.7824 0.4147 0.026 Uiso 1 calc . . R .
C19 C 0.3834(3) 0.9155(7) 0.4254(3) 0.025(2) Uani 1 d . . . .
H19A H 0.3557 0.9318 0.4445 0.030 Uiso 1 calc . . R .
H19B H 0.4126 0.9453 0.4376 0.030 Uiso 1 calc . . R .
C20 C 0.3263(3) 0.9363(7) 0.3656(3) 0.024(2) Uani 1 d . . . .
H20A H 0.3045 0.9829 0.3787 0.029 Uiso 1 calc . . R .
H20B H 0.3147 0.8743 0.3742 0.029 Uiso 1 calc . . R .
C21 C 0.3268(3) 0.9457(6) 0.3155(3) 0.024(2) Uani 1 d . . . .
H21A H 0.2935 0.9376 0.3040 0.029 Uiso 1 calc . . R .
H21B H 0.3376 1.0086 0.3076 0.029 Uiso 1 calc . . R .
C22 C 0.3359(3) 0.7901(6) 0.2906(3) 0.027(2) Uani 1 d . . . .
H22A H 0.3112 0.7905 0.2669 0.032 Uiso 1 calc . . R .
H22B H 0.3203 0.7711 0.3185 0.032 Uiso 1 calc . . R .
C23 C 0.3763(3) 0.7250(6) 0.2792(3) 0.0243(19) Uani 1 d . . . .
H23A H 0.3628 0.6624 0.2751 0.029 Uiso 1 calc . . R .
H23B H 0.3908 0.7444 0.2508 0.029 Uiso 1 calc . . R .
C24 C 0.4011(3) 0.6682(6) 0.3501(3) 0.024(2) Uani 1 d . . . .
H24A H 0.4052 0.6018 0.3435 0.029 Uiso 1 calc . . R .
H24B H 0.3671 0.6793 0.3584 0.029 Uiso 1 calc . . R .
C25 C 0.4343(3) 0.6965(6) 0.3870(3) 0.024(2) Uani 1 d . . . .
H25A H 0.4269 0.6591 0.4135 0.029 Uiso 1 calc . . R .
H25B H 0.4681 0.6833 0.3784 0.029 Uiso 1 calc . . R .
Na3 Na 0.75176(13) 0.52727(18) 0.33015(8) 0.0209(6) Uani 1 d . . . .
O13 O 1.0270(2) 0.8742(4) 0.2566(2) 0.0241(14) Uani 1 d . . . .
C26 C 0.9843(4) 0.8139(8) 0.2585(4) 0.038(3) Uani 1 d . . . .
H26A H 0.9952 0.7494 0.2623 0.046 Uiso 1 calc . . R .
H26B H 0.9667 0.8180 0.2301 0.046 Uiso 1 calc . . R .
C27 C 0.9508(4) 0.8375(8) 0.2948(4) 0.037(2) Uani 1 d . . . .
H27A H 0.9392 0.9016 0.2916 0.044 Uiso 1 calc . . R .
H27B H 0.9226 0.7956 0.2946 0.044 Uiso 1 calc . . R .
O14 O 0.9779(2) 0.8272(5) 0.3346(2) 0.0281(15) Uani 1 d . . . .
C28 C 0.9563(4) 0.8720(7) 0.3733(4) 0.036(2) Uani 1 d . . . .
H28A H 0.9703 0.8445 0.4004 0.043 Uiso 1 calc . . R .
H28B H 0.9212 0.8595 0.3735 0.043 Uiso 1 calc . . R .
C29 C 0.9640(4) 0.9729(8) 0.3746(4) 0.035(2) Uani 1 d . . . .
H29A H 0.9486 1.0023 0.3486 0.042 Uiso 1 calc . . R .
H29B H 0.9497 0.9993 0.4016 0.042 Uiso 1 calc . . R .
O15 O 1.0142(2) 0.9882(5) 0.3741(2) 0.0253(14) Uani 1 d . . . .
C30 C 1.0274(4) 1.0821(7) 0.3621(3) 0.034(2) Uani 1 d . . . .
H30A H 1.0600 1.0957 0.3741 0.040 Uiso 1 calc . . R .
H30B H 1.0044 1.1254 0.3760 0.040 Uiso 1 calc . . R .
C31 C 1.0275(4) 1.0980(7) 0.3140(4) 0.034(2) Uani 1 d . . . .
H31A H 0.9951 1.0858 0.3014 0.041 Uiso 1 calc . . R .
H31B H 1.0364 1.1627 0.3075 0.041 Uiso 1 calc . . R .
O16 O 1.0619(2) 1.0371(4) 0.2955(2) 0.0228(13) Uani 1 d . . . .
C32 C 1.0563(4) 1.0247(8) 0.2488(3) 0.034(2) Uani 1 d . . . .
H32A H 1.0872 1.0016 0.2366 0.041 Uiso 1 calc . . R .
H32B H 1.0498 1.0854 0.2350 0.041 Uiso 1 calc . . R .
C33 C 1.0170(4) 0.9601(7) 0.2361(3) 0.033(2) Uani 1 d . . . .
H33A H 0.9854 0.9841 0.2462 0.039 Uiso 1 calc . . R .
H33B H 1.0159 0.9528 0.2036 0.039 Uiso 1 calc . . R .
O21 O 0.8359(6) 0.4071(10) 0.3052(6) 0.139(5) Uani 1 d . . . U
C42 C 0.8170(4) 0.4785(6) 0.2804(3) 0.0319(11) Uani 1 d . . . .
H42A H 0.7874 0.5023 0.2946 0.038 Uiso 1 calc . . R .
H42B H 0.8408 0.5295 0.2788 0.038 Uiso 1 calc . . R .
C43 C 0.8067(4) 0.4503(9) 0.2406(4) 0.053(4) Uani 1 d . . . .
H43A H 0.7957 0.3854 0.2401 0.064 Uiso 1 calc . . R .
H43B H 0.8341 0.4584 0.2200 0.064 Uiso 1 calc . . R .
O22 O 0.7613(6) 0.5252(7) 0.2307(5) 0.126(4) Uani 1 d . . . U
C44 C 0.7208(4) 0.5184(6) 0.2558(3) 0.0319(11) Uani 1 d . . . .
H44A H 0.7298 0.5086 0.2871 0.038 Uiso 1 calc . . R .
H44B H 0.7019 0.5762 0.2537 0.038 Uiso 1 calc . . R .
C45 C 0.6951(4) 0.4501(8) 0.2418(4) 0.045(3) Uani 1 d . . . .
H45A H 0.7150 0.3954 0.2350 0.054 Uiso 1 calc . . R .
H45B H 0.6751 0.4668 0.2158 0.054 Uiso 1 calc . . R .
O23 O 0.6625(5) 0.4356(10) 0.2864(4) 0.113(4) Uani 1 d . . . U
C46 C 0.6848(4) 0.4118(6) 0.3247(3) 0.0319(11) Uani 1 d . . D .
H46A H 0.6632 0.4249 0.3499 0.038 Uiso 1 calc . . R .
H46B H 0.7146 0.4487 0.3285 0.038 Uiso 1 calc . . R .
C47 C 0.6962(4) 0.3196(6) 0.3241(3) 0.0319(11) Uani 1 d . . D .
H47A H 0.7071 0.2989 0.2947 0.038 Uiso 1 calc . . R .
H47B H 0.6690 0.2806 0.3342 0.038 Uiso 1 calc . . R .
O24 O 0.7403(6) 0.3229(9) 0.3600(3) 0.123(4) Uani 1 d . . . U
C48 C 0.7799(3) 0.3703(6) 0.3488(3) 0.028(2) Uani 1 d . . . .
H48A H 0.7701 0.4281 0.3338 0.033 Uiso 1 calc . . R .
H48B H 0.7982 0.3869 0.3757 0.033 Uiso 1 calc . . R .
C49 C 0.8075(5) 0.3226(8) 0.3226(6) 0.065(4) Uani 1 d . . . .
H49A H 0.7892 0.2906 0.2991 0.078 Uiso 1 calc . . R .
H49B H 0.8283 0.2783 0.3387 0.078 Uiso 1 calc . . R .
O17 O 1.0890(2) 0.7237(4) 0.3114(2) 0.0211(13) Uani 1 d . . . .
C34 C 1.1028(4) 0.6709(6) 0.3497(3) 0.024(2) Uani 1 d . . . .
H34A H 1.1364 0.6860 0.3585 0.029 Uiso 1 calc . . R .
H34B H 1.1010 0.6042 0.3431 0.029 Uiso 1 calc . . R .
C35 C 1.0686(3) 0.6949(6) 0.3863(3) 0.0232(19) Uani 1 d . . . .
H35A H 1.0352 0.6794 0.3772 0.028 Uiso 1 calc . . R .
H35B H 1.0767 0.6581 0.4128 0.028 Uiso 1 calc . . R .
O18 O 1.0714(2) 0.7908(4) 0.3967(2) 0.0209(13) Uani 1 d . . . .
C36 C 1.1108(3) 0.8126(6) 0.4258(3) 0.0225(19) Uani 1 d . . . .
H36A H 1.1408 0.7818 0.4158 0.027 Uiso 1 calc . . R .
H36B H 1.1036 0.7917 0.4562 0.027 Uiso 1 calc . . R .
C37 C 1.1170(3) 0.9163(6) 0.4247(3) 0.0238(19) Uani 1 d . . . .
H37A H 1.0876 0.9456 0.4368 0.029 Uiso 1 calc . . R .
H37B H 1.1446 0.9336 0.4440 0.029 Uiso 1 calc . . R .
O19 O 1.1254(2) 0.9505(4) 0.38132(19) 0.0201(13) Uani 1 d . . . .
C38 C 1.1741(3) 0.9376(6) 0.3661(3) 0.0206(18) Uani 1 d . . . .
H38A H 1.1857 0.8749 0.3734 0.025 Uiso 1 calc . . R .
H38B H 1.1961 0.9831 0.3800 0.025 Uiso 1 calc . . R .
C39 C 1.1726(3) 0.9511(6) 0.3167(3) 0.0204(18) Uani 1 d . . . .
H39A H 1.1601 1.0135 0.3101 0.024 Uiso 1 calc . . R .
H39B H 1.2059 0.9470 0.3050 0.024 Uiso 1 calc . . R .
O20 O 1.1428(2) 0.8843(4) 0.29490(19) 0.0193(13) Uani 1 d . . . .
C40 C 1.1649(3) 0.7966(6) 0.2897(3) 0.0237(19) Uani 1 d . . . .
H40A H 1.1812 0.7778 0.3174 0.028 Uiso 1 calc . . R .
H40B H 1.1892 0.7988 0.2658 0.028 Uiso 1 calc . . R .
C41 C 1.1256(3) 0.7294(6) 0.2782(3) 0.0220(18) Uani 1 d . . . .
H41A H 1.1105 0.7482 0.2499 0.026 Uiso 1 calc . . R .
H41B H 1.1401 0.6677 0.2739 0.026 Uiso 1 calc . . R .
O25 O 0.7398(6) 0.7473(10) 0.3290(4) 0.139(5) Uani 1 d . . . U
C50 C 0.7723(3) 0.6990(6) 0.3139(3) 0.0247(19) Uani 1 d . . . U
H50A H 0.7710 0.7034 0.2813 0.030 Uiso 1 calc . . R .
H50B H 0.7655 0.6342 0.3219 0.030 Uiso 1 calc . . R .
C51 C 0.8181(3) 0.7192(6) 0.3272(3) 0.027(2) Uani 1 d . . D .
H51A H 0.8202 0.7722 0.3477 0.032 Uiso 1 calc . . R .
H51B H 0.8413 0.7257 0.3026 0.032 Uiso 1 calc . . R .
O26 O 0.8199(3) 0.6308(6) 0.3488(3) 0.058(2) Uani 1 d . . . U
C52 C 0.8293(5) 0.6550(10) 0.3893(4) 0.077(4) Uani 1 d . . D U
H52A H 0.8067 0.7027 0.4000 0.093 Uiso 1 calc . . R .
H52B H 0.8630 0.6772 0.3927 0.093 Uiso 1 calc . . R .
C53 C 0.8202(3) 0.5478(7) 0.4161(3) 0.025(2) Uani 1 d . . D .
H53A H 0.8430 0.5014 0.4044 0.030 Uiso 1 calc . . R .
H53B H 0.8262 0.5544 0.4482 0.030 Uiso 1 calc . . R .
O27 O 0.7712(4) 0.5184(5) 0.4084(3) 0.062(2) Uani 1 d . . . U
C54 C 0.7483(7) 0.5582(7) 0.4374(3) 0.100(7) Uani 1 d . . D .
H54A H 0.7577 0.6238 0.4398 0.121 Uiso 1 calc . . R .
H54B H 0.7525 0.5279 0.4664 0.121 Uiso 1 calc . . R .
C55 C 0.6863(4) 0.5457(7) 0.4167(3) 0.029(2) Uani 1 d . . . .
H55A H 0.6776 0.4796 0.4148 0.035 Uiso 1 calc . . R .
H55B H 0.6634 0.5763 0.4370 0.035 Uiso 1 calc . . R .
O28 O 0.6834(3) 0.5856(6) 0.3752(3) 0.059(2) Uani 1 d . . . .
C56 C 0.6760(5) 0.6712(11) 0.3801(5) 0.073(4) Uani 1 d . . . U
H56A H 0.6991 0.6980 0.4016 0.087 Uiso 1 calc . . R .
H56B H 0.6426 0.6830 0.3904 0.087 Uiso 1 calc . . R .
C57 C 0.6848(3) 0.7167(6) 0.3278(3) 0.025(2) Uani 1 d . . . .
H57A H 0.6791 0.6697 0.3047 0.030 Uiso 1 calc . . R .
H57B H 0.6633 0.7701 0.3224 0.030 Uiso 1 calc . . R .
C2S' C 0.7488(4) 0.5366(5) 0.7016(2) 0.0291(17) Uani 1 d . . . .
C3S' C 0.7026(4) 0.4932(10) 0.6930(5) 0.055(4) Uani 1 d . . . .
H3SA H 0.6765 0.5336 0.7032 0.083 Uiso 1 calc . . R .
H3SB H 0.7010 0.4343 0.7088 0.083 Uiso 1 calc . . R .
H3SC H 0.6990 0.4823 0.6612 0.083 Uiso 1 calc . . R .
C2S" C 0.7431(6) 0.5872(6) 0.5777(3) 0.049(3) Uani 1 d . . . .
C3S C 0.6993(4) 0.8044(8) 0.6726(4) 0.042(3) Uani 1 d . . . .
H3SG H 0.6723 0.8215 0.6917 0.064 Uiso 1 calc . . R .
H3SH H 0.6983 0.7380 0.6667 0.064 Uiso 1 calc . . R .
H3SI H 0.6968 0.8381 0.6446 0.064 Uiso 1 calc . . R .
O1S' O 0.7527(4) 0.6104(4) 0.7203(2) 0.0497(18) Uani 1 d . . . .
C1S C 0.7915(4) 0.8052(8) 0.6702(4) 0.046(3) Uani 1 d . . . .
H1SG H 0.8193 0.8248 0.6880 0.069 Uiso 1 calc . . R .
H1SH H 0.7919 0.8375 0.6418 0.069 Uiso 1 calc . . R .
H1SI H 0.7933 0.7386 0.6651 0.069 Uiso 1 calc . . R .
O1S O 0.7471(4) 0.8614(4) 0.7310(2) 0.0516(18) Uani 1 d . . . .
C1S" C 0.7912(5) 0.5704(13) 0.5574(4) 0.079(5) Uani 1 d . . . .
H1SD H 0.8165 0.5983 0.5759 0.118 Uiso 1 calc . . R .
H1SE H 0.7920 0.5979 0.5279 0.118 Uiso 1 calc . . R .
H1SF H 0.7969 0.5039 0.5552 0.118 Uiso 1 calc . . R .
C3S" C 0.7019(5) 0.5470(13) 0.5550(5) 0.075(5) Uani 1 d . . . .
H3SD H 0.6721 0.5641 0.5704 0.112 Uiso 1 calc . . R .
H3SE H 0.7052 0.4798 0.5548 0.112 Uiso 1 calc . . R .
H3SF H 0.7007 0.5700 0.5246 0.112 Uiso 1 calc . . R .
C2S C 0.7452(4) 0.8277(5) 0.6945(3) 0.0303(19) Uani 1 d . . . .
C1S' C 0.7939(4) 0.4861(10) 0.6883(5) 0.060(4) Uani 1 d . . . .
H1SA H 0.8223 0.5240 0.6952 0.090 Uiso 1 calc . . R .
H1SB H 0.7929 0.4736 0.6565 0.090 Uiso 1 calc . . R .
H1SC H 0.7960 0.4277 0.7045 0.090 Uiso 1 calc . . R .
O1S" O 0.7384(6) 0.6298(6) 0.6115(2) 0.095(4) Uani 1 d . . . .

loop_
_atom_site_aniso_label
_atom_site_aniso_U_11
_atom_site_aniso_U_22
_atom_site_aniso_U_33
_atom_site_aniso_U_23
_atom_site_aniso_U_13
_atom_site_aniso_U_12
Pt1 0.02799(16) 0.01282(15) 0.01329(14) -0.00189(12) -0.00444(12) -0.00017(12)
Pt1" 0.03139(16) 0.01266(12) 0.01333(12) -0.00164(9) -0.00086(14) 0.00059(14)
Pt1' 0.03389(18) 0.01242(15) 0.01540(15) -0.00201(12) 0.00820(13) -0.00027(13)
Co" 0.0202(5) 0.0134(4) 0.0134(4) -0.0016(3) -0.0008(5) 0.0004(5)
Co1 0.0210(6) 0.0127(5) 0.0116(5) -0.0012(4) 0.0007(4) -0.0012(4)
Co1' 0.0206(6) 0.0130(5) 0.0118(5) -0.0014(4) 0.0006(4) 0.0013(4)
S1' 0.0286(12) 0.0210(11) 0.0331(12) -0.0029(9) 0.0094(10) 0.0068(9)
S1 0.0248(11) 0.0187(11) 0.0271(11) -0.0061(9) -0.0033(9) -0.0038(9)
S2 0.0295(11) 0.0120(10) 0.0163(9) -0.0020(8) -0.0004(8) 0.0007(8)
S2' 0.0495(15) 0.0182(11) 0.0224(11) -0.0011(9) 0.0187(10) -0.0050(10)
S3' 0.0461(14) 0.0201(11) 0.0128(9) -0.0007(8) -0.0041(9) -0.0020(10)
S3 0.0370(13) 0.0201(11) 0.0138(9) -0.0010(8) 0.0022(9) -0.0003(9)
S4' 0.0342(12) 0.0131(10) 0.0185(10) -0.0010(8) 0.0053(9) -0.0009(9)
S4 0.0420(13) 0.0193(11) 0.0182(10) -0.0014(8) -0.0103(9) 0.0033(10)
S5" 0.0300(11) 0.0169(8) 0.0243(8) -0.0070(7) -0.0025(10) 0.0032(10)
S5 0.0315(12) 0.0279(13) 0.0193(11) -0.0085(9) -0.0067(9) -0.0010(10)
S5' 0.0299(12) 0.0269(13) 0.0189(11) -0.0077(9) 0.0050(9) 0.0035(10)
S4" 0.0235(17) 0.0142(15) 0.0194(15) -0.0013(11) 0.0038(12) -0.0014(12)
S3" 0.0199(16) 0.0190(16) 0.0144(14) -0.0013(11) -0.0019(11) 0.0050(12)
S2" 0.0227(19) 0.0193(19) 0.0146(17) -0.0010(14) 0.0006(13) -0.0010(14)
S1" 0.0205(18) 0.0187(18) 0.0205(18) -0.0017(14) -0.0045(14) -0.0012(14)
S4A 0.033(5) 0.024(5) 0.023(4) -0.001(3) 0.002(4) -0.011(4)
S3A 0.038(6) 0.014(4) 0.028(5) 0.002(3) -0.006(4) 0.006(4)
S2A 0.025(6) 0.026(6) 0.032(6) -0.008(5) 0.009(5) -0.006(4)
S1A 0.025(5) 0.028(6) 0.015(5) -0.006(4) -0.005(4) 0.004(4)
O1" 0.076(5) 0.025(4) 0.040(4) -0.013(3) -0.034(4) 0.026(4)
O1' 0.026(3) 0.018(3) 0.023(3) -0.003(2) 0.001(2) 0.011(3)
O1 0.024(3) 0.013(3) 0.025(3) 0.000(2) 0.005(3) 0.001(2)
O2' 0.029(3) 0.015(3) 0.020(3) 0.000(2) 0.000(2) -0.001(2)
O2 0.027(3) 0.015(3) 0.015(3) 0.001(2) -0.003(2) -0.003(2)
O2" 0.068(5) 0.029(4) 0.031(4) -0.009(3) 0.026(4) -0.023(4)
O3 0.026(3) 0.019(3) 0.022(3) -0.003(3) 0.003(2) 0.003(3)
O3' 0.026(3) 0.020(3) 0.014(3) 0.001(2) -0.003(2) -0.005(2)
O3" 0.036(4) 0.034(4) 0.037(4) -0.016(3) -0.020(3) 0.015(3)
O4" 0.039(4) 0.024(4) 0.055(5) -0.025(3) 0.027(3) -0.014(3)
O4 0.029(3) 0.014(3) 0.016(3) 0.000(2) 0.002(2) -0.002(2)
O4' 0.020(3) 0.015(3) 0.015(3) 0.000(2) 0.000(2) -0.001(2)
N1" 0.022(2) 0.020(2) 0.016(2) -0.0045(18) 0.006(2) 0.000(2)
N1' 0.023(4) 0.013(3) 0.016(3) -0.002(3) 0.001(3) 0.007(3)
N1 0.022(2) 0.020(2) 0.016(2) -0.0045(18) 0.006(2) 0.000(2)
C1 0.022(4) 0.013(4) 0.020(4) 0.002(3) -0.004(3) -0.002(3)
C1' 0.025(5) 0.017(4) 0.024(4) 0.006(4) 0.003(4) -0.004(4)
C1" 0.019(4) 0.021(4) 0.022(4) 0.008(4) -0.005(3) -0.007(3)
C2 0.021(5) 0.033(5) 0.024(5) 0.004(4) -0.001(4) 0.000(4)
C2' 0.031(5) 0.036(6) 0.042(6) 0.004(5) 0.004(5) 0.009(4)
C2" 0.036(6) 0.030(5) 0.036(6) 0.010(4) -0.009(4) 0.000(4)
C3' 0.028(3) 0.015(3) 0.017(3) 0.001(2) 0.002(2) -0.001(2)
C3" 0.021(4) 0.019(4) 0.022(4) -0.004(3) 0.001(3) 0.007(3)
C3 0.028(3) 0.015(3) 0.017(3) 0.001(2) 0.002(2) -0.001(2)
C4 0.045(4) 0.016(3) 0.024(3) 0.005(3) 0.000(3) -0.003(3)
C4" 0.034(5) 0.024(5) 0.025(5) 0.000(4) 0.010(4) 0.002(4)
C4' 0.045(4) 0.016(3) 0.024(3) 0.005(3) 0.000(3) -0.003(3)
C5' 0.031(5) 0.018(4) 0.023(4) 0.006(4) -0.006(4) -0.002(4)
C5 0.024(4) 0.019(4) 0.018(4) 0.001(3) 0.005(3) 0.012(3)
C5" 0.016(4) 0.021(5) 0.027(5) -0.004(4) -0.004(3) -0.001(3)
C6' 0.030(3) 0.039(3) 0.027(3) 0.006(3) -0.005(3) 0.001(3)
C6" 0.031(5) 0.031(5) 0.027(5) -0.002(4) -0.009(4) 0.011(4)
C6 0.030(3) 0.039(3) 0.027(3) 0.006(3) -0.005(3) 0.001(3)
C7 0.032(5) 0.016(4) 0.014(4) -0.002(3) 0.005(3) 0.003(3)
C7' 0.011(4) 0.021(4) 0.017(4) 0.001(3) 0.000(3) 0.005(3)
C7" 0.028(5) 0.018(5) 0.021(4) 0.002(3) 0.001(3) 0.002(4)
C8 0.034(4) 0.021(3) 0.027(3) 0.002(3) -0.001(3) -0.003(3)
C8' 0.034(4) 0.021(3) 0.027(3) 0.002(3) -0.001(3) -0.003(3)
C8" 0.028(5) 0.032(5) 0.044(6) -0.002(5) 0.009(4) -0.004(4)
C9 0.016(3) 0.018(3) 0.018(2) 0.003(2) 0.001(2) 0.002(2)
C9' 0.019(4) 0.018(4) 0.014(4) 0.003(3) -0.001(3) -0.001(3)
C9" 0.016(3) 0.018(3) 0.018(2) 0.003(2) 0.001(2) 0.002(2)
Na1 0.0186(16) 0.0178(17) 0.0158(16) 0.0012(13) 0.0022(13) 0.0012(13)
Na2 0.0202(16) 0.0131(16) 0.0190(16) 0.0013(13) -0.0017(13) 0.0023(13)
O5 0.027(3) 0.024(3) 0.027(3) 0.005(3) 0.004(3) 0.003(3)
O6 0.021(3) 0.018(3) 0.022(3) -0.003(2) 0.007(2) -0.001(2)
O7 0.023(3) 0.019(3) 0.023(3) -0.001(3) 0.006(2) 0.000(3)
O8 0.023(3) 0.028(4) 0.022(3) -0.001(3) 0.002(2) -0.008(3)
O9 0.023(3) 0.015(3) 0.019(3) 0.003(2) 0.003(2) 0.006(2)
O10 0.020(3) 0.021(3) 0.019(3) 0.001(2) 0.004(2) 0.004(2)
O11 0.020(3) 0.015(3) 0.029(3) 0.000(3) 0.002(2) -0.001(2)
O12 0.026(3) 0.019(3) 0.017(3) -0.001(2) 0.003(2) -0.003(2)
C10 0.028(5) 0.037(6) 0.039(6) 0.012(5) -0.002(4) 0.011(4)
C11 0.033(6) 0.035(6) 0.039(6) -0.015(5) 0.016(4) 0.001(4)
C12 0.041(4) 0.035(4) 0.016(3) 0.006(3) -0.004(3) -0.004(3)
C13 0.041(4) 0.035(4) 0.016(3) 0.006(3) -0.004(3) -0.004(3)
C14 0.034(5) 0.012(4) 0.048(6) -0.001(4) 0.002(5) -0.002(4)
C15 0.044(6) 0.016(5) 0.043(6) -0.002(4) 0.006(5) -0.009(4)
C16 0.029(5) 0.042(6) 0.035(6) -0.012(5) -0.006(4) -0.009(5)
C17 0.023(5) 0.043(6) 0.047(6) 0.009(5) -0.017(5) 0.002(4)
C18 0.020(4) 0.023(5) 0.021(4) 0.003(4) 0.005(3) 0.002(4)
C19 0.029(5) 0.028(5) 0.018(4) -0.002(4) 0.010(4) 0.006(4)
C20 0.018(4) 0.023(5) 0.032(5) -0.002(4) 0.007(4) 0.008(4)
C21 0.023(5) 0.019(5) 0.031(5) 0.002(4) 0.003(4) 0.005(4)
C22 0.029(5) 0.020(5) 0.031(5) 0.000(4) -0.004(4) -0.004(4)
C23 0.033(5) 0.020(5) 0.019(4) -0.003(4) 0.000(4) -0.004(4)
C24 0.031(5) 0.015(4) 0.027(5) 0.004(4) 0.007(4) 0.004(4)
C25 0.033(5) 0.021(5) 0.018(4) 0.008(4) 0.009(4) 0.002(4)
Na3 0.0243(16) 0.0208(14) 0.0178(13) -0.0020(11) 0.0019(15) 0.0019(16)
O13 0.028(3) 0.023(3) 0.022(3) -0.004(3) -0.008(3) 0.004(3)
C26 0.036(6) 0.039(6) 0.040(6) -0.020(5) -0.012(5) -0.002(5)
C27 0.038(6) 0.030(6) 0.043(6) -0.007(5) -0.010(5) -0.003(5)
O14 0.025(3) 0.027(4) 0.033(4) 0.003(3) -0.005(3) -0.004(3)
C28 0.032(5) 0.037(6) 0.039(6) 0.012(5) 0.008(4) 0.011(5)
C29 0.029(5) 0.045(7) 0.032(5) -0.001(5) 0.001(4) -0.001(5)
O15 0.024(3) 0.028(4) 0.023(3) -0.003(3) 0.000(3) 0.012(3)
C30 0.037(5) 0.024(5) 0.040(6) -0.020(4) -0.006(5) 0.007(4)
C31 0.033(5) 0.023(5) 0.045(6) -0.001(4) 0.003(5) 0.006(4)
O16 0.023(3) 0.019(3) 0.027(3) 0.001(3) -0.002(3) -0.001(3)
C32 0.037(6) 0.034(6) 0.031(5) 0.008(4) -0.008(4) -0.008(5)
C33 0.046(6) 0.028(5) 0.025(5) -0.002(4) -0.012(4) 0.010(4)
O21 0.153(9) 0.081(7) 0.183(10) -0.010(7) -0.101(8) 0.009(7)
C42 0.042(3) 0.025(2) 0.028(2) -0.0011(19) 0.004(2) -0.004(2)
C43 0.052(7) 0.042(7) 0.066(8) -0.027(6) 0.036(6) -0.019(6)
O22 0.162(9) 0.061(5) 0.155(8) -0.015(6) 0.084(7) -0.019(6)
C44 0.042(3) 0.025(2) 0.028(2) -0.0011(19) 0.004(2) -0.004(2)
C45 0.048(7) 0.050(7) 0.038(6) -0.028(5) -0.029(5) 0.028(6)
O23 0.125(7) 0.140(8) 0.074(6) -0.060(6) -0.034(6) 0.095(6)
C46 0.042(3) 0.025(2) 0.028(2) -0.0011(19) 0.004(2) -0.004(2)
C47 0.042(3) 0.025(2) 0.028(2) -0.0011(19) 0.004(2) -0.004(2)
O24 0.156(9) 0.141(8) 0.071(6) -0.041(6) 0.042(6) -0.084(7)
C48 0.034(5) 0.015(4) 0.033(5) 0.007(4) -0.006(4) -0.009(4)
C49 0.047(7) 0.030(6) 0.120(12) -0.030(7) -0.031(8) 0.014(5)
O17 0.026(3) 0.014(3) 0.023(3) 0.005(2) -0.001(2) -0.001(2)
C34 0.039(5) 0.012(4) 0.021(4) 0.004(3) -0.005(4) 0.002(4)
C35 0.037(5) 0.011(4) 0.022(4) 0.000(3) -0.002(4) -0.004(4)
O18 0.025(3) 0.019(3) 0.019(3) 0.000(2) -0.006(2) 0.000(3)
C36 0.030(5) 0.020(5) 0.017(4) 0.003(4) -0.005(4) 0.001(4)
C37 0.035(5) 0.022(5) 0.015(4) 0.000(4) 0.000(4) -0.003(4)
O19 0.023(3) 0.018(3) 0.020(3) 0.002(2) -0.002(2) -0.001(2)
C38 0.015(4) 0.022(5) 0.025(5) -0.001(4) -0.003(3) 0.000(3)
C39 0.016(4) 0.019(4) 0.026(5) 0.001(4) 0.002(3) -0.006(3)
O20 0.020(3) 0.020(3) 0.019(3) -0.001(2) -0.002(2) 0.000(2)
C40 0.030(5) 0.017(5) 0.024(5) 0.001(4) 0.002(4) 0.005(4)
C41 0.024(4) 0.019(5) 0.023(4) -0.004(4) 0.005(4) 0.001(4)
O25 0.151(9) 0.161(8) 0.106(7) 0.089(6) 0.024(7) 0.052(8)
C50 0.042(5) 0.014(4) 0.018(4) -0.010(3) 0.002(3) 0.009(3)
C51 0.028(5) 0.022(5) 0.031(5) -0.002(4) 0.008(4) -0.001(4)
O26 0.058(5) 0.057(5) 0.059(5) -0.025(4) 0.004(4) 0.001(4)
C52 0.046(6) 0.095(8) 0.090(8) -0.070(7) -0.008(6) 0.009(6)
C53 0.021(4) 0.033(5) 0.022(4) -0.005(4) -0.008(4) 0.008(4)
O27 0.108(7) 0.040(4) 0.039(4) -0.001(3) 0.002(4) -0.002(4)
C54 0.25(2) 0.031(5) 0.019(5) 0.005(4) 0.023(11) 0.022(12)
C55 0.037(5) 0.025(5) 0.026(5) 0.000(4) 0.008(4) -0.004(4)
O28 0.067(6) 0.056(5) 0.055(5) 0.017(4) -0.011(4) -0.008(4)
C56 0.046(6) 0.080(8) 0.092(8) -0.063(7) 0.003(6) 0.008(6)
C57 0.026(5) 0.019(5) 0.029(5) -0.001(4) -0.009(4) 0.007(4)
C2S' 0.034(5) 0.028(4) 0.025(4) 0.006(3) -0.001(5) 0.005(5)
C3S' 0.046(7) 0.062(9) 0.058(8) 0.030(7) -0.018(6) -0.008(6)
C2S" 0.101(10) 0.025(4) 0.022(4) 0.001(3) 0.010(6) 0.003(6)
C3S 0.051(7) 0.029(6) 0.047(7) -0.006(5) -0.004(5) 0.002(5)
O1S' 0.072(5) 0.041(4) 0.036(3) -0.006(3) -0.004(5) -0.001(5)
C1S 0.039(6) 0.032(6) 0.066(8) -0.008(6) 0.024(6) -0.006(5)
O1S 0.074(5) 0.042(4) 0.039(3) -0.017(3) -0.006(5) 0.006(5)
C1S" 0.072(10) 0.127(15) 0.036(7) 0.009(8) -0.024(7) -0.017(9)
C3S" 0.049(8) 0.117(14) 0.058(9) -0.021(9) 0.001(7) 0.010(8)
C2S 0.040(5) 0.015(3) 0.036(4) -0.002(3) 0.002(5) -0.001(4)
C1S' 0.047(7) 0.064(9) 0.069(9) 0.041(7) 0.029(6) 0.036(6)
O1S" 0.211(14) 0.047(5) 0.027(4) -0.012(3) 0.009(7) -0.006(7)

loop_
_atom_type_symbol
_atom_type_description
_atom_type_scat_dispersion_real
_atom_type_scat_dispersion_imag
_atom_type_scat_source
C C 0.0033 0.0016 'International Tables Vol C Tables 4.2.6.8 and 6.1.1.4'
H H 0.0000 0.0000 'International Tables Vol C Tables 4.2.6.8 and 6.1.1.4'
N N 0.0061 0.0033 'International Tables Vol C Tables 4.2.6.8 and 6.1.1.4'
O O 0.0106 0.0060 'International Tables Vol C Tables 4.2.6.8 and 6.1.1.4'
Na Na 0.0362 0.0249 'International Tables Vol C Tables 4.2.6.8 and 6.1.1.4'
S S 0.1246 0.1234 'International Tables Vol C Tables 4.2.6.8 and 6.1.1.4'
Co Co 0.3494 0.9721 'International Tables Vol C Tables 4.2.6.8 and 6.1.1.4'
Pt Pt -1.7033 8.3905 'International Tables Vol C Tables 4.2.6.8 and 6.1.1.4'

loop_
_geom_angle_atom_site_label_1
_geom_angle_atom_site_label_2
_geom_angle_atom_site_label_3
_geom_angle
S1 Pt1 Co1 89.84(6)
S2 Pt1 Co1 89.57(6)
S2 Pt1 S1 89.78(8)
S2 Pt1 S4 178.65(9)
S3 Pt1 Co1 88.51(6)
S3 Pt1 S1 178.08(8)
S3 Pt1 S2 91.19(8)
S3 Pt1 S4 90.15(9)
S4 Pt1 Co1 90.54(6)
S4 Pt1 S1 88.88(9)
S4" Pt1" Co" 90.83(7)
S4" Pt1" S3" 89.82(11)
S4" Pt1" S2" 177.96(14)
S4" Pt1" S4A 26.6(2)
S4" Pt1" S1A 109.8(4)
S3" Pt1" Co" 89.84(7)
S3" Pt1" S4A 116.3(2)
S3" Pt1" S1A 160.4(4)
S2" Pt1" Co" 89.70(9)
S2" Pt1" S3" 88.21(13)
S2" Pt1" S4A 155.5(2)
S2" Pt1" S1A 72.2(3)
S1" Pt1" Co" 90.61(9)
S1" Pt1" S4" 92.47(14)
S1" Pt1" S3" 177.66(14)
S1" Pt1" S2" 89.49(13)
S1" Pt1" S4A 66.1(2)
S1" Pt1" S1A 17.4(3)
S4A Pt1" Co" 88.5(2)
S3A Pt1" Co" 91.6(2)
S3A Pt1" S4" 62.2(2)
S3A Pt1" S3" 27.7(3)
S3A Pt1" S2" 115.8(3)
S3A Pt1" S1" 154.6(3)
S3A Pt1" S4A 88.7(3)
S3A Pt1" S1A 172.0(4)
S2A Pt1" Co" 90.8(3)
S2A Pt1" S4" 160.5(4)
S2A Pt1" S3" 70.7(4)
S2A Pt1" S2" 17.5(4)
S2A Pt1" S1" 107.0(4)
S2A Pt1" S4A 173.0(5)
S2A Pt1" S3A 98.3(5)
S2A Pt1" S1A 89.7(4)
S1A Pt1" Co" 89.0(2)
S1A Pt1" S4A 83.3(4)
S1' Pt1' Co1' 89.53(6)
S1' Pt1' S3' 178.35(8)
S2' Pt1' Co1' 90.21(6)
S2' Pt1' S1' 89.99(9)
S2' Pt1' S3' 89.42(9)
S3' Pt1' Co1' 88.93(6)
S4' Pt1' Co1' 89.88(6)
S4' Pt1' S1' 89.25(8)
S4' Pt1' S2' 179.24(9)
S4' Pt1' S3' 91.33(8)
O1" Co" Pt1" 85.42(19)
O1" Co" O2" 88.5(4)
O1" Co" O3" 170.5(3)
O1" Co" O4" 92.4(4)
O2" Co" Pt1" 86.51(19)
O2" Co" O3" 89.6(3)
O3" Co" Pt1" 85.19(18)
O4" Co" Pt1" 84.87(18)
O4" Co" O2" 171.2(3)
O4" Co" O3" 88.1(3)
N1" Co" Pt1" 177.17(17)
N1" Co" O1" 92.7(3)
N1" Co" O2" 91.3(3)
N1" Co" O3" 96.7(3)
N1" Co" O4" 97.3(3)
O1 Co1 Pt1 86.48(17)
O2 Co1 Pt1 86.57(16)
O2 Co1 O1 88.1(2)
O3 Co1 Pt1 88.72(18)
O3 Co1 O1 174.5(2)
O3 Co1 O2 94.4(2)
O3 Co1 O4 87.4(2)
O4 Co1 Pt1 85.70(16)
O4 Co1 O1 89.5(2)
O4 Co1 O2 172.0(2)
N1 Co1 Pt1 177.2(2)
N1 Co1 O1 90.7(3)
N1 Co1 O2 93.2(3)
N1 Co1 O3 94.1(3)
N1 Co1 O4 94.4(3)
O1' Co1' Pt1' 86.69(16)
O1' Co1' O2' 89.4(2)
O2' Co1' Pt1' 86.20(17)
O3' Co1' Pt1' 87.96(17)
O3' Co1' O1' 173.7(2)
O3' Co1' O2' 86.9(2)
O3' Co1' O4' 95.0(2)
O4' Co1' Pt1' 86.39(16)
O4' Co1' O1' 88.1(2)
O4' Co1' O2' 172.3(2)
N1' Co1' Pt1' 177.5(2)
N1' Co1' O1' 91.0(3)
N1' Co1' O2' 92.8(3)
N1' Co1' O3' 94.3(3)
N1' Co1' O4' 94.5(3)
C1' S1' Pt1' 104.8(3)
C1 S1 Pt1 103.9(3)
C3 S2 Pt1 104.2(3)
C3' S2' Pt1' 104.1(3)
C5' S3' Pt1' 106.0(3)
C5 S3 Pt1 106.6(3)
C7' S4' Pt1' 104.1(3)
C7 S4 Pt1 103.8(3)
C7" S4" Pt1" 104.5(3)
C5" S3" Pt1" 102.2(3)
C3" S2" Pt1" 104.3(3)
C1" S1" Pt1" 104.8(3)
C7" S4A Pt1" 101.3(5)
C5" S3A Pt1" 103.8(5)
C3" S2A Pt1" 108.1(5)
C1" S1A Pt1" 105.2(5)
C1" O1" Co" 131.2(6)
C1' O1' Co1' 126.6(6)
C1 O1 Co1 126.6(6)
C3' O2' Co1' 126.2(6)
C3 O2 Co1 126.8(5)
C3" O2" Co" 126.5(6)
C5 O3 Co1 125.0(6)
C5' O3' Co1' 126.0(6)
C5" O3" Co" 129.1(6)
C7" O4" Co" 132.9(6)
C7 O4 Co1 127.6(5)
C7' O4' Co1' 127.9(5)
C9" N1" Co" 174.5(5)
C9' N1' Co1' 177.9(7)
C9 N1 Co1 179.0(7)
O1 C1 S1 126.9(7)
O1 C1 C2 116.8(8)
C2 C1 S1 116.2(6)
O1' C1' S1' 126.0(7)
O1' C1' C2' 117.8(8)
C2' C1' S1' 116.3(7)
S1A C1" S1" 23.9(4)
O1" C1" S1" 122.1(7)
O1" C1" S1A 120.9(8)
O1" C1" C2" 119.7(8)
C2" C1" S1" 118.2(7)
C2" C1" S1A 113.7(8)
C1 C2 H2A 109.5
C1 C2 H2B 109.5
C1 C2 H2C 109.5
H2A C2 H2B 109.5
H2A C2 H2C 109.5
H2B C2 H2C 109.5
C1' C2' H2'A 109.5
C1' C2' H2'B 109.5
C1' C2' H2'C 109.5
H2'A C2' H2'B 109.5
H2'A C2' H2'C 109.5
H2'B C2' H2'C 109.5
C1" C2" H2"A 109.5
C1" C2" H2"B 109.5
C1" C2" H2"C 109.5
H2"A C2" H2"B 109.5
H2"A C2" H2"C 109.5
H2"B C2" H2"C 109.5
O2' C3' S2' 127.3(7)
O2' C3' C4' 117.6(8)
C4' C3' S2' 115.1(6)
S2" C3" S2A 23.6(4)
O2" C3" S2" 127.1(7)
O2" C3" S2A 116.2(8)
O2" C3" C4" 118.1(8)
C4" C3" S2" 114.8(7)
C4" C3" S2A 121.5(7)
O2 C3 S2 126.2(7)
O2 C3 C4 118.3(8)
C4 C3 S2 115.4(6)
C3 C4 H4A 109.5
C3 C4 H4B 109.5
C3 C4 H4C 109.5
H4A C4 H4B 109.5
H4A C4 H4C 109.5
H4B C4 H4C 109.5
C3" C4" H4"A 109.5
C3" C4" H4"B 109.5
C3" C4" H4"C 109.5
H4"A C4" H4"B 109.5
H4"A C4" H4"C 109.5
H4"B C4" H4"C 109.5
C3' C4' H4'A 109.5
C3' C4' H4'B 109.5
C3' C4' H4'C 109.5
H4'A C4' H4'B 109.5
H4'A C4' H4'C 109.5
H4'B C4' H4'C 109.5
O3' C5' S3' 125.5(7)
O3' C5' C6' 118.2(8)
C6' C5' S3' 116.2(7)
O3 C5 S3 125.6(7)
O3 C5 C6 119.1(8)
C6 C5 S3 115.3(6)
S3" C5" S3A 36.9(4)
O3" C5" S3" 126.6(7)
O3" C5" S3A 115.0(7)
O3" C5" C6" 118.1(8)
C6" C5" S3" 114.7(6)
C6" C5" S3A 118.3(7)
C5' C6' H6'A 109.5
C5' C6' H6'B 109.5
C5' C6' H6'C 109.5
H6'A C6' H6'B 109.5
H6'A C6' H6'C 109.5
H6'B C6' H6'C 109.5
C5" C6" H6"A 109.5
C5" C6" H6"B 109.5
C5" C6" H6"C 109.5
H6"A C6" H6"B 109.5
H6"A C6" H6"C 109.5
H6"B C6" H6"C 109.5
C5 C6 H6A 109.5
C5 C6 H6B 109.5
C5 C6 H6C 109.5
H6A C6 H6B 109.5
H6A C6 H6C 109.5
H6B C6 H6C 109.5
O4 C7 S4 125.7(7)
O4 C7 C8 119.1(8)
C8 C7 S4 115.1(6)
O4' C7' S4' 125.4(6)
O4' C7' C8' 118.9(8)
C8' C7' S4' 115.7(7)
S4A C7" S4" 37.4(4)
O4" C7" S4" 120.9(7)
O4" C7" S4A 117.5(8)
O4" C7" C8" 122.3(8)
C8" C7" S4" 116.5(7)
C8" C7" S4A 110.7(7)
C7 C8 H8A 109.5
C7 C8 H8B 109.5
C7 C8 H8C 109.5
H8A C8 H8B 109.5
H8A C8 H8C 109.5
H8B C8 H8C 109.5
C7' C8' H8'A 109.5
C7' C8' H8'B 109.5
C7' C8' H8'C 109.5
H8'A C8' H8'B 109.5
H8'A C8' H8'C 109.5
H8'B C8' H8'C 109.5
C7" C8" H8"A 109.5
C7" C8" H8"B 109.5
C7" C8" H8"C 109.5
H8"A C8" H8"B 109.5
H8"A C8" H8"C 109.5
H8"B C8" H8"C 109.5
N1 C9 S5 179.7(10)
N1' C9' S5' 179.7(9)
N1" C9" S5" 177.9(6)
O5 Na1 O7 108.2(2)
O5 Na1 O10 138.8(2)
O5 Na1 O12 87.8(2)
O6 Na1 O5 69.5(2)
O6 Na1 O7 69.5(2)
O6 Na1 O10 148.0(2)
O6 Na1 O11 87.5(2)
O6 Na1 O12 82.1(2)
O7 Na1 O12 138.8(2)
O8 Na1 O5 69.0(2)
O8 Na1 O6 107.0(2)
O8 Na1 O7 70.3(2)
O8 Na1 O10 79.5(2)
O8 Na1 O11 138.7(3)
O8 Na1 O12 149.1(3)
O9 Na1 O5 82.1(2)
O9 Na1 O6 140.7(2)
O9 Na1 O7 148.0(2)
O9 Na1 O8 86.4(2)
O9 Na1 O10 69.7(2)
O9 Na1 O11 106.8(2)
O9 Na1 O12 69.8(2)
O10 Na1 O7 84.3(2)
O10 Na1 O12 108.7(2)
O11 Na1 O5 149.9(3)
O11 Na1 O7 79.7(2)
O11 Na1 O10 69.6(2)
O11 Na1 O12 69.5(2)
O13 Na2 O14 69.1(2)
O13 Na2 O16 69.4(2)
O13 Na2 O17 81.5(2)
O13 Na2 O19 149.0(3)
O15 Na2 O13 107.4(2)
O15 Na2 O14 69.4(2)
O15 Na2 O16 70.1(2)
O15 Na2 O17 150.6(3)
O15 Na2 O19 79.0(2)
O15 Na2 O20 137.5(3)
O16 Na2 O14 107.4(2)
O16 Na2 O17 137.7(2)
O16 Na2 O19 85.4(2)
O17 Na2 O14 88.9(2)
O17 Na2 O19 108.1(2)
O18 Na2 O13 139.7(3)
O18 Na2 O14 82.3(2)
O18 Na2 O15 87.3(2)
O18 Na2 O16 149.2(3)
O18 Na2 O17 69.8(2)
O18 Na2 O19 69.4(2)
O18 Na2 O20 106.8(2)
O19 Na2 O14 138.3(2)
O20 Na2 O13 87.6(2)
O20 Na2 O14 150.5(3)
O20 Na2 O16 79.4(2)
O20 Na2 O17 69.2(2)
O20 Na2 O19 69.7(2)
C10 O5 Na1 114.3(5)
C10 O5 C17 113.8(8)
C17 O5 Na1 107.6(5)
C11 O6 Na1 108.8(5)
C12 O6 Na1 115.4(5)
C12 O6 C11 113.7(7)
C13 O7 Na1 106.6(5)
C14 O7 Na1 112.9(5)
C14 O7 C13 115.0(7)
C15 O8 Na1 107.9(5)
C16 O8 Na1 117.3(6)
C16 O8 C15 113.4(8)
C18 O9 Na1 115.8(5)
C18 O9 C25 114.2(7)
C25 O9 Na1 109.4(5)
C19 O10 Na1 108.1(5)
C20 O10 Na1 113.6(5)
C20 O10 C19 114.1(7)
C21 O11 Na1 109.7(5)
C21 O11 C22 113.7(7)
C22 O11 Na1 115.2(5)
C23 O12 Na1 108.5(5)
C24 O12 Na1 113.2(5)
C24 O12 C23 114.1(7)
O5 C10 H10A 110.1
O5 C10 H10B 110.1
O5 C10 C11 108.1(8)
H10A C10 H10B 108.4
C11 C10 H10A 110.1
C11 C10 H10B 110.1
O6 C11 C10 111.6(8)
O6 C11 H11A 109.3
O6 C11 H11B 109.3
C10 C11 H11A 109.3
C10 C11 H11B 109.3
H11A C11 H11B 108.0
O6 C12 H12A 109.9
O6 C12 H12B 109.9
O6 C12 C13 108.9(8)
H12A C12 H12B 108.3
C13 C12 H12A 109.9
C13 C12 H12B 109.9
O7 C13 H13A 109.1
O7 C13 H13B 109.1
C12 C13 O7 112.6(8)
C12 C13 H13A 109.1
C12 C13 H13B 109.1
H13A C13 H13B 107.8
O7 C14 H14A 109.9
O7 C14 H14B 109.9
O7 C14 C15 108.9(8)
H14A C14 H14B 108.3
C15 C14 H14A 109.9
C15 C14 H14B 109.9
O8 C15 C14 112.5(8)
O8 C15 H15A 109.1
O8 C15 H15B 109.1
C14 C15 H15A 109.1
C14 C15 H15B 109.1
H15A C15 H15B 107.8
O8 C16 H16A 110.3
O8 C16 H16B 110.3
O8 C16 C17 106.9(8)
H16A C16 H16B 108.6
C17 C16 H16A 110.3
C17 C16 H16B 110.3
O5 C17 C16 112.0(8)
O5 C17 H17A 109.2
O5 C17 H17B 109.2
C16 C17 H17A 109.2
C16 C17 H17B 109.2
H17A C17 H17B 107.9
O9 C18 H18A 110.1
O9 C18 H18B 110.1
O9 C18 C19 107.9(7)
H18A C18 H18B 108.4
C19 C18 H18A 110.1
C19 C18 H18B 110.1
O10 C19 C18 111.7(7)
O10 C19 H19A 109.3
O10 C19 H19B 109.3
C18 C19 H19A 109.3
C18 C19 H19B 109.3
H19A C19 H19B 107.9
O10 C20 H20A 110.2
O10 C20 H20B 110.2
O10 C20 C21 107.6(7)
H20A C20 H20B 108.5
C21 C20 H20A 110.2
C21 C20 H20B 110.2
O11 C21 C20 112.3(7)
O11 C21 H21A 109.1
O11 C21 H21B 109.1
C20 C21 H21A 109.1
C20 C21 H21B 109.1
H21A C21 H21B 107.9
O11 C22 H22A 110.4
O11 C22 H22B 110.4
O11 C22 C23 106.7(7)
H22A C22 H22B 108.6
C23 C22 H22A 110.4
C23 C22 H22B 110.4
O12 C23 C22 112.8(7)
O12 C23 H23A 109.0
O12 C23 H23B 109.0
C22 C23 H23A 109.0
C22 C23 H23B 109.0
H23A C23 H23B 107.8
O12 C24 H24A 110.2
O12 C24 H24B 110.2
O12 C24 C25 107.4(7)
H24A C24 H24B 108.5
C25 C24 H24A 110.2
C25 C24 H24B 110.2
O9 C25 C24 112.8(7)
O9 C25 H25A 109.0
O9 C25 H25B 109.0
C24 C25 H25A 109.0
C24 C25 H25B 109.0
H25A C25 H25B 107.8
O26 Na3 O28 104.4(3)
O27 Na3 O26 69.1(3)
O27 Na3 O28 69.5(3)
C26 O13 Na2 108.6(6)
C33 O13 Na2 115.6(5)
C33 O13 C26 112.6(8)
O13 C26 H26A 108.9
O13 C26 H26B 108.9
O13 C26 C27 113.4(8)
H26A C26 H26B 107.7
C27 C26 H26A 108.9
C27 C26 H26B 108.9
C26 C27 H27A 110.5
C26 C27 H27B 110.5
H27A C27 H27B 108.7
O14 C27 C26 106.0(8)
O14 C27 H27A 110.5
O14 C27 H27B 110.5
C27 O14 Na2 114.8(6)
C27 O14 C28 114.6(8)
C28 O14 Na2 106.2(6)
O14 C28 H28A 108.9
O14 C28 H28B 108.9
O14 C28 C29 113.5(8)
H28A C28 H28B 107.7
C29 C28 H28A 108.9
C29 C28 H28B 108.9
C28 C29 H29A 110.2
C28 C29 H29B 110.2
H29A C29 H29B 108.5
O15 C29 C28 107.4(9)
O15 C29 H29A 110.2
O15 C29 H29B 110.2
C29 O15 Na2 117.4(6)
C29 O15 C30 113.6(7)
C30 O15 Na2 108.1(5)
O15 C30 H30A 108.9
O15 C30 H30B 108.9
O15 C30 C31 113.2(8)
H30A C30 H30B 107.8
C31 C30 H30A 108.9
C31 C30 H30B 108.9
C30 C31 H31A 110.3
C30 C31 H31B 110.3
H31A C31 H31B 108.5
O16 C31 C30 107.3(8)
O16 C31 H31A 110.3
O16 C31 H31B 110.3
C31 O16 Na2 113.7(6)
C31 O16 C32 113.5(8)
C32 O16 Na2 108.3(6)
O16 C32 H32A 108.7
O16 C32 H32B 108.7
O16 C32 C33 114.1(8)
H32A C32 H32B 107.6
C33 C32 H32A 108.7
C33 C32 H32B 108.7
O13 C33 C32 107.5(8)
O13 C33 H33A 110.2
O13 C33 H33B 110.2
C32 C33 H33A 110.2
C32 C33 H33B 110.2
H33A C33 H33B 108.5
C42 O21 C49 125.9(12)
O21 C42 H42A 109.6
O21 C42 H42B 109.6
H42A C42 H42B 108.1
C43 C42 O21 110.4(11)
C43 C42 H42A 109.6
C43 C42 H42B 109.6
C42 C43 H43A 112.4
C42 C43 H43B 112.4
C42 C43 O22 97.0(9)
H43A C43 H43B 109.9
O22 C43 H43A 112.4
O22 C43 H43B 112.4
C44 O22 C43 117.9(10)
O22 C44 H44A 109.8
O22 C44 H44B 109.8
H44A C44 H44B 108.3
C45 C44 O22 109.2(10)
C45 C44 H44A 109.8
C45 C44 H44B 109.8
C44 C45 H45A 112.2
C44 C45 H45B 112.2
C44 C45 O23 97.7(9)
H45A C45 H45B 109.8
O23 C45 H45A 112.2
O23 C45 H45B 112.2
C46 O23 C45 119.1(10)
O23 C46 H46A 109.7
O23 C46 H46B 109.7
O23 C46 C47 109.8(9)
H46A C46 H46B 108.2
C47 C46 H46A 109.7
C47 C46 H46B 109.7
C46 C47 H47A 112.2
C46 C47 H47B 112.2
C46 C47 O24 97.7(9)
H47A C47 H47B 109.8
O24 C47 H47A 112.2
O24 C47 H47B 112.2
C48 O24 C47 117.0(10)
O24 C48 H48A 109.3
O24 C48 H48B 109.3
H48A C48 H48B 108.0
C49 C48 O24 111.4(10)
C49 C48 H48A 109.3
C49 C48 H48B 109.3
O21 C49 H49A 112.8
O21 C49 H49B 112.7
C48 C49 O21 95.0(10)
C48 C49 H49A 112.7
C48 C49 H49B 112.7
H49A C49 H49B 110.2
C34 O17 Na2 112.2(5)
C41 O17 Na2 108.4(5)
C41 O17 C34 114.4(7)
O17 C34 H34A 110.1
O17 C34 H34B 110.1
O17 C34 C35 107.9(7)
H34A C34 H34B 108.4
C35 C34 H34A 110.1
C35 C34 H34B 110.1
C34 C35 H35A 109.5
C34 C35 H35B 109.5
H35A C35 H35B 108.1
O18 C35 C34 110.8(7)
O18 C35 H35A 109.5
O18 C35 H35B 109.5
C35 O18 Na2 110.7(5)
C35 O18 C36 113.1(7)
C36 O18 Na2 117.0(5)
O18 C36 H36A 110.3
O18 C36 H36B 110.3
O18 C36 C37 107.0(7)
H36A C36 H36B 108.6
C37 C36 H36A 110.3
C37 C36 H36B 110.3
C36 C37 H37A 109.1
C36 C37 H37B 109.1
H37A C37 H37B 107.8
O19 C37 C36 112.6(7)
O19 C37 H37A 109.1
O19 C37 H37B 109.1
C37 O19 Na2 108.3(5)
C37 O19 C38 114.0(7)
C38 O19 Na2 113.3(5)
O19 C38 H38A 110.5
O19 C38 H38B 110.5
O19 C38 C39 106.2(7)
H38A C38 H38B 108.7
C39 C38 H38A 110.5
C39 C38 H38B 110.5
C38 C39 H39A 109.1
C38 C39 H39B 109.1
H39A C39 H39B 107.8
O20 C39 C38 112.6(7)
O20 C39 H39A 109.1
O20 C39 H39B 109.1
C39 O20 Na2 108.3(5)
C40 O20 Na2 115.4(5)
C40 O20 C39 114.3(7)
O20 C40 H40A 110.3
O20 C40 H40B 110.3
O20 C40 C41 107.3(7)
H40A C40 H40B 108.5
C41 C40 H40A 110.3
C41 C40 H40B 110.3
O17 C41 C40 112.8(7)
O17 C41 H41A 109.0
O17 C41 H41B 109.0
C40 C41 H41A 109.0
C40 C41 H41B 109.0
H41A C41 H41B 107.8
C50 O25 C57 122.4(14)
O25 C50 H50A 108.1
O25 C50 H50B 108.1
O25 C50 C51 116.7(11)
H50A C50 H50B 107.3
C51 C50 H50A 108.1
C51 C50 H50B 108.1
C50 C51 H51A 113.9
C50 C51 H51B 113.9
C50 C51 O26 88.5(7)
H51A C51 H51B 111.1
O26 C51 H51A 113.9
O26 C51 H51B 113.9
C51 O26 Na3 114.3(6)
C52 O26 Na3 122.0(9)
C52 O26 C51 101.2(9)
O26 C52 H52A 111.9
O26 C52 H52B 111.9
O26 C52 C53 99.6(10)
H52A C52 H52B 109.6
C53 C52 H52A 111.9
C53 C52 H52B 111.9
C52 C53 H53A 109.9
C52 C53 H53B 109.9
H53A C53 H53B 108.3
O27 C53 C52 108.7(8)
O27 C53 H53A 109.9
O27 C53 H53B 109.9
C53 O27 Na3 110.2(6)
C54 O27 Na3 123.9(9)
C54 O27 C53 103.5(10)
O27 C54 H54A 111.5
O27 C54 H54B 111.5
O27 C54 C55 101.2(10)
H54A C54 H54B 109.3
C55 C54 H54A 111.5
C55 C54 H54B 111.5
C54 C55 H55A 110.0
C54 C55 H55B 110.0
H55A C55 H55B 108.3
O28 C55 C54 108.6(7)
O28 C55 H55A 110.0
O28 C55 H55B 110.0
C55 O28 Na3 108.3(7)
C56 O28 Na3 121.5(9)
C56 O28 C55 108.1(11)
O28 C56 H56A 111.0
O28 C56 H56B 111.0
O28 C56 C57 103.9(10)
H56A C56 H56B 109.0
C57 C56 H56A 111.0
C57 C56 H56B 111.0
O25 C57 C56 103.0(8)
O25 C57 H57A 111.2
O25 C57 H57B 111.2
C56 C57 H57A 111.2
C56 C57 H57B 111.2
H57A C57 H57B 109.1
C3S' C2S' C1S' 118.2(9)
O1S' C2S' C3S' 122.9(11)
O1S' C2S' C1S' 118.9(12)
C2S' C3S' H3SA 109.5
C2S' C3S' H3SB 109.5
C2S' C3S' H3SC 109.5
H3SA C3S' H3SB 109.5
H3SA C3S' H3SC 109.5
H3SB C3S' H3SC 109.5
C3S" C2S" C1S" 116.1(9)
O1S" C2S" C1S" 122.3(15)
O1S" C2S" C3S" 121.6(15)
H3SG C3S H3SH 109.5
H3SG C3S H3SI 109.5
H3SH C3S H3SI 109.5
C2S C3S H3SG 109.5
C2S C3S H3SH 109.5
C2S C3S H3SI 109.5
H1SG C1S H1SH 109.5
H1SG C1S H1SI 109.5
H1SH C1S H1SI 109.5
C2S C1S H1SG 109.5
C2S C1S H1SH 109.5
C2S C1S H1SI 109.5
C2S" C1S" H1SD 109.5
C2S" C1S" H1SE 109.5
C2S" C1S" H1SF 109.5
H1SD C1S" H1SE 109.5
H1SD C1S" H1SF 109.5
H1SE C1S" H1SF 109.5
C2S" C3S" H3SD 109.5
C2S" C3S" H3SE 109.5
C2S" C3S" H3SF 109.5
H3SD C3S" H3SE 109.5
H3SD C3S" H3SF 109.5
H3SE C3S" H3SF 109.5
C3S C2S C1S 117.5(8)
O1S C2S C3S 122.8(11)
O1S C2S C1S 119.7(11)
C2S' C1S' H1SA 109.5
C2S' C1S' H1SB 109.5
C2S' C1S' H1SC 109.5
H1SA C1S' H1SB 109.5
H1SA C1S' H1SC 109.5
H1SB C1S' H1SC 109.5

loop_
_geom_bond_atom_site_label_1
_geom_bond_atom_site_label_2
_geom_bond_distance
Pt1 Co1 2.6693(11)
Pt1 S1 2.343(2)
Pt1 S2 2.320(2)
Pt1 S3 2.317(2)
Pt1 S4 2.332(2)
Pt1" Co" 2.6691(9)
Pt1" S4" 2.292(3)
Pt1" S3" 2.375(3)
Pt1" S2" 2.354(4)
Pt1" S1" 2.289(3)
Pt1" S4A 2.463(8)
Pt1" S3A 2.237(8)
Pt1" S2A 2.193(9)
Pt1" S1A 2.397(9)
Pt1' Co1' 2.6687(11)
Pt1' S1' 2.335(3)
Pt1' S2' 2.328(2)
Pt1' S3' 2.335(2)
Pt1' S4' 2.320(2)
Co" O1" 2.059(7)
Co" O2" 2.079(7)
Co" O3" 2.093(7)
Co" O4" 2.072(7)
Co" N1" 2.027(5)
Co1 O1 2.084(6)
Co1 O2 2.080(6)
Co1 O3 2.058(6)
Co1 O4 2.084(6)
Co1 N1 2.035(7)
Co1' O1' 2.088(6)
Co1' O2' 2.089(6)
Co1' O3' 2.064(6)
Co1' O4' 2.070(6)
Co1' N1' 2.022(7)
S1' C1' 1.719(9)
S1 C1 1.715(9)
S2 C3 1.718(9)
S2' C3' 1.705(9)
S3' C5' 1.712(10)
S3 C5 1.719(9)
S4' C7' 1.722(8)
S4 C7 1.719(9)
S5" C9" 1.654(7)
S5 C9 1.634(9)
S5' C9' 1.647(9)
S4" C7" 1.770(8)
S3" C5" 1.687(8)
S2" C3" 1.685(8)
S1" C1" 1.765(8)
S4A C7" 1.657(10)
S3A C5" 1.805(10)
S2A C3" 1.767(11)
S1A C1" 1.622(11)
O1" C1" 1.230(11)
O1' C1' 1.229(11)
O1 C1 1.230(10)
O2' C3' 1.233(10)
O2 C3 1.243(10)
O2" C3" 1.251(11)
O3 C5 1.252(10)
O3' C5' 1.239(11)
O3" C5" 1.230(10)
O4" C7" 1.224(11)
O4 C7 1.250(10)
O4' C7' 1.249(10)
N1" C9" 1.161(8)
N1' C9' 1.153(11)
N1 C9 1.160(11)
C1 C2 1.505(12)
C1' C2' 1.516(13)
C1" C2" 1.505(12)
C2 H2A 0.9800
C2 H2B 0.9800
C2 H2C 0.9800
C2' H2'A 0.9800
C2' H2'B 0.9800
C2' H2'C 0.9800
C2" H2"A 0.9800
C2" H2"B 0.9800
C2" H2"C 0.9800
C3' C4' 1.526(12)
C3" C4" 1.502(13)
C3 C4 1.515(12)
C4 H4A 0.9800
C4 H4B 0.9800
C4 H4C 0.9800
C4" H4"A 0.9800
C4" H4"B 0.9800
C4" H4"C 0.9800
C4' H4'A 0.9800
C4' H4'B 0.9800
C4' H4'C 0.9800
C5' C6' 1.518(12)
C5 C6 1.512(12)
C5" C6" 1.509(12)
C6' H6'A 0.9800
C6' H6'B 0.9800
C6' H6'C 0.9800
C6" H6"A 0.9800
C6" H6"B 0.9800
C6" H6"C 0.9800
C6 H6A 0.9800
C6 H6B 0.9800
C6 H6C 0.9800
C7 C8 1.502(12)
C7' C8' 1.490(12)
C7" C8" 1.482(13)
C8 H8A 0.9800
C8 H8B 0.9800
C8 H8C 0.9800
C8' H8'A 0.9800
C8' H8'B 0.9800
C8' H8'C 0.9800
C8" H8"A 0.9800
C8" H8"B 0.9800
C8" H8"C 0.9800
Na1 O5 2.484(7)
Na1 O6 2.452(7)
Na1 O7 2.496(7)
Na1 O8 2.441(7)
Na1 O9 2.420(7)
Na1 O10 2.490(6)
Na1 O11 2.455(7)
Na1 O12 2.499(7)
Na2 O13 2.460(7)
Na2 O14 2.501(7)
Na2 O15 2.430(7)
Na2 O16 2.477(7)
Na2 O17 2.493(7)
Na2 O18 2.415(7)
Na2 O19 2.497(7)
Na2 O20 2.459(7)
O5 C10 1.386(12)
O5 C17 1.469(13)
O6 C11 1.462(12)
O6 C12 1.389(11)
O7 C13 1.475(11)
O7 C14 1.403(11)
O8 C15 1.475(12)
O8 C16 1.396(12)
O9 C18 1.429(10)
O9 C25 1.429(11)
O10 C19 1.452(11)
O10 C20 1.426(11)
O11 C21 1.410(11)
O11 C22 1.451(11)
O12 C23 1.437(11)
O12 C24 1.421(10)
C10 H10A 0.9900
C10 H10B 0.9900
C10 C11 1.501(15)
C11 H11A 0.9900
C11 H11B 0.9900
C12 H12A 0.9900
C12 H12B 0.9900
C12 C13 1.465(15)
C13 H13A 0.9900
C13 H13B 0.9900
C14 H14A 0.9900
C14 H14B 0.9900
C14 C15 1.481(15)
C15 H15A 0.9900
C15 H15B 0.9900
C16 H16A 0.9900
C16 H16B 0.9900
C16 C17 1.499(15)
C17 H17A 0.9900
C17 H17B 0.9900
C18 H18A 0.9900
C18 H18B 0.9900
C18 C19 1.495(13)
C19 H19A 0.9900
C19 H19B 0.9900
C20 H20A 0.9900
C20 H20B 0.9900
C20 C21 1.524(13)
C21 H21A 0.9900
C21 H21B 0.9900
C22 H22A 0.9900
C22 H22B 0.9900
C22 C23 1.504(13)
C23 H23A 0.9900
C23 H23B 0.9900
C24 H24A 0.9900
C24 H24B 0.9900
C24 C25 1.501(13)
C25 H25A 0.9900
C25 H25B 0.9900
Na3 O26 2.474(9)
Na3 O27 2.433(8)
Na3 O28 2.486(10)
O13 C26 1.472(12)
O13 C33 1.419(11)
C26 H26A 0.9900
C26 H26B 0.9900
C26 C27 1.480(15)
C27 H27A 0.9900
C27 H27B 0.9900
C27 O14 1.426(12)
O14 C28 1.469(12)
C28 H28A 0.9900
C28 H28B 0.9900
C28 C29 1.479(15)
C29 H29A 0.9900
C29 H29B 0.9900
C29 O15 1.406(12)
O15 C30 1.457(12)
C30 H30A 0.9900
C30 H30B 0.9900
C30 C31 1.477(15)
C31 H31A 0.9900
C31 H31B 0.9900
C31 O16 1.414(12)
O16 C32 1.436(12)
C32 H32A 0.9900
C32 H32B 0.9900
C32 C33 1.484(14)
C33 H33A 0.9900
C33 H33B 0.9900
O21 C42 1.383(16)
O21 C49 1.55(2)
C42 H42A 0.9900
C42 H42B 0.9900
C42 C43 1.303(16)
C43 H43A 0.9900
C43 H43B 0.9900
C43 O22 1.69(2)
O22 C44 1.361(15)
C44 H44A 0.9900
C44 H44B 0.9900
C44 C45 1.290(15)
C45 H45A 0.9900
C45 H45B 0.9900
C45 O23 1.639(19)
O23 C46 1.358(14)
C46 H46A 0.9900
C46 H46B 0.9900
C46 C47 1.374(11)
C47 H47A 0.9900
C47 H47B 0.9900
C47 O24 1.633(17)
O24 C48 1.338(14)
C48 H48A 0.9900
C48 H48B 0.9900
C48 C49 1.302(16)
C49 H49A 0.9900
C49 H49B 0.9900
O17 C34 1.441(10)
O17 C41 1.433(10)
C34 H34A 0.9900
C34 H34B 0.9900
C34 C35 1.500(13)
C35 H35A 0.9900
C35 H35B 0.9900
C35 O18 1.429(10)
O18 C36 1.434(10)
C36 H36A 0.9900
C36 H36B 0.9900
C36 C37 1.514(13)
C37 H37A 0.9900
C37 H37B 0.9900
C37 O19 1.426(10)
O19 C38 1.439(10)
C38 H38A 0.9900
C38 H38B 0.9900
C38 C39 1.507(12)
C39 H39A 0.9900
C39 H39B 0.9900
C39 O20 1.432(10)
O20 C40 1.421(10)
C40 H40A 0.9900
C40 H40B 0.9900
C40 C41 1.499(13)
C41 H41A 0.9900
C41 H41B 0.9900
O25 C50 1.229(16)
O25 C57 1.584(19)
C50 H50A 0.9900
C50 H50B 0.9900
C50 C51 1.359(13)
C51 H51A 0.9900
C51 H51B 0.9900
C51 O26 1.441(13)
O26 C52 1.301(14)
C52 H52A 0.9900
C52 H52B 0.9900
C52 C53 1.773(18)
C53 H53A 0.9900
C53 H53B 0.9900
C53 O27 1.441(12)
O27 C54 1.229(13)
C54 H54A 0.9900
C54 H54B 0.9900
C54 C55 1.83(2)
C55 H55A 0.9900
C55 H55B 0.9900
C55 O28 1.386(12)
O28 C56 1.268(16)
C56 H56A 0.9900
C56 H56B 0.9900
C56 C57 1.736(19)
C57 H57A 0.9900
C57 H57B 0.9900
C2S' C3S' 1.449(16)
C2S' O1S' 1.215(10)
C2S' C1S' 1.504(15)
C3S' H3SA 0.9800
C3S' H3SB 0.9800
C3S' H3SC 0.9800
C2S" C1S" 1.49(2)
C2S" C3S" 1.449(19)
C2S" O1S" 1.203(11)
C3S H3SG 0.9800
C3S H3SH 0.9800
C3S H3SI 0.9800
C3S C2S 1.470(15)
C1S H1SG 0.9800
C1S H1SH 0.9800
C1S H1SI 0.9800
C1S C2S 1.516(14)
O1S C2S 1.210(10)
C1S" H1SD 0.9800
C1S" H1SE 0.9800
C1S" H1SF 0.9800
C3S" H3SD 0.9800
C3S" H3SE 0.9800
C3S" H3SF 0.9800
C1S' H1SA 0.9800
C1S' H1SB 0.9800
C1S' H1SC 0.9800

loop_
_geom_torsion_atom_site_label_1
_geom_torsion_atom_site_label_2
_geom_torsion_atom_site_label_3
_geom_torsion_atom_site_label_4
_geom_torsion
Pt1 Co1 O1 C1 -25.3(7)
Pt1 Co1 O2 C3 -22.3(7)
Pt1 Co1 O3 C5 -25.1(7)
Pt1 Co1 O4 C7 -25.4(6)
Pt1 Co1 N1 C9 143(44)
Pt1 S1 C1 O1 4.7(9)
Pt1 S1 C1 C2 -175.6(6)
Pt1 S2 C3 O2 12.9(9)
Pt1 S2 C3 C4 -165.8(6)
Pt1 S3 C5 O3 0.1(8)
Pt1 S3 C5 C6 178.0(6)
Pt1 S4 C7 O4 6.8(8)
Pt1 S4 C7 C8 -174.9(6)
Pt1" Co" O1" C1" 22.0(9)
Pt1" Co" O2" C3" 25.0(8)
Pt1" Co" O3" C5" 19.2(8)
Pt1" Co" O4" C7" 16.9(9)
Pt1" Co" N1" C9" 8(11)
Pt1" S4" C7" S4A 78.0(5)
Pt1" S4" C7" O4" -17.9(9)
Pt1" S4" C7" C8" 168.0(7)
Pt1" S3" C5" S3A 65.2(4)
Pt1" S3" C5" O3" -18.4(9)
Pt1" S3" C5" C6" 170.1(6)
Pt1" S2" C3" S2A 66.0(9)
Pt1" S2" C3" O2" -3.9(10)
Pt1" S2" C3" C4" 178.3(6)
Pt1" S1" C1" S1A 83.4(9)
Pt1" S1" C1" O1" -11.4(9)
Pt1" S1" C1" C2" 168.6(7)
Pt1" S4A C7" S4" -64.0(4)
Pt1" S4A C7" O4" 41.8(9)
Pt1" S4A C7" C8" -170.8(6)
Pt1" S3A C5" S3" -75.7(5)
Pt1" S3A C5" O3" 42.6(9)
Pt1" S3A C5" C6" -169.9(7)
Pt1" S2A C3" S2" -88.5(10)
Pt1" S2A C3" O2" 34.9(12)
Pt1" S2A C3" C4" -168.5(7)
Pt1" S1A C1" S1" -71.8(8)
Pt1" S1A C1" O1" 28.3(12)
Pt1" S1A C1" C2" -178.3(7)
Pt1' Co1' O1' C1' 26.2(7)
Pt1' Co1' O2' C3' 25.2(7)
Pt1' Co1' O3' C5' 25.9(7)
Pt1' Co1' O4' C7' 21.1(6)
Pt1' Co1' N1' C9' -143(18)
Pt1' S1' C1' O1' -3.5(9)
Pt1' S1' C1' C2' 175.9(6)
Pt1' S2' C3' O2' -3.5(9)
Pt1' S2' C3' C4' 175.9(6)
Pt1' S3' C5' O3' 3.0(9)
Pt1' S3' C5' C6' -177.2(6)
Pt1' S4' C7' O4' -13.7(8)
Pt1' S4' C7' C8' 166.0(6)
Co" Pt1" S4" C7" 21.5(3)
Co" Pt1" S3" C5" 22.5(3)
Co" Pt1" S2" C3" 15.5(3)
Co" Pt1" S1" C1" 18.9(4)
Co" Pt1" S4A C7" -24.2(5)
Co" Pt1" S3A C5" -23.7(5)
Co" Pt1" S2A C3" -14.3(8)
Co" Pt1" S1A C1" -10.8(7)
Co" O1" C1" S1" -10.4(14)
Co" O1" C1" S1A -38.5(14)
Co" O1" C1" C2" 169.6(7)
Co" O2" C3" S2" -18.0(13)
Co" O2" C3" S2A -42.8(12)
Co" O2" C3" C4" 159.8(6)
Co" O3" C5" S3" -2.6(13)
Co" O3" C5" S3A -43.8(11)
Co" O3" C5" C6" 168.6(7)
Co" O4" C7" S4" -1.7(13)
Co" O4" C7" S4A -44.7(13)
Co" O4" C7" C8" 172.0(7)
Co" N1" C9" S5" -169(100)
Co1 Pt1 S1 C1 -16.2(3)
Co1 Pt1 S2 C3 -20.4(3)
Co1 Pt1 S3 C5 -12.8(3)
Co1 Pt1 S4 C7 -17.7(3)
Co1 O1 C1 S1 17.5(11)
Co1 O1 C1 C2 -162.1(6)
Co1 O2 C3 S2 9.4(11)
Co1 O2 C3 C4 -171.9(6)
Co1 O3 C5 S3 20.5(11)
Co1 O3 C5 C6 -157.4(6)
Co1 O4 C7 S4 16.2(11)
Co1 O4 C7 C8 -162.0(6)
Co1 N1 C9 S5 85(100)
Co1' Pt1' S1' C1' 15.8(3)
Co1' Pt1' S2' C3' 15.5(3)
Co1' Pt1' S3' C5' 11.0(3)
Co1' Pt1' S4' C7' 20.3(3)
Co1' O1' C1' S1' -19.1(11)
Co1' O1' C1' C2' 161.5(6)
Co1' O2' C3' S2' -18.4(11)
Co1' O2' C3' C4' 162.2(6)
Co1' O3' C5' S3' -23.3(11)
Co1' O3' C5' C6' 157.0(6)
Co1' O4' C7' S4' -7.9(10)
Co1' O4' C7' C8' 172.4(6)
Co1' N1' C9' S5' 81(100)
S1' Pt1' Co1' O1' -18.27(18)
S1' Pt1' Co1' O2' -107.84(18)
S1' Pt1' Co1' O3' 165.14(18)
S1' Pt1' Co1' O4' 70.04(17)
S1' Pt1' Co1' N1' -40(5)
S1' Pt1' S2' C3' 105.0(3)
S1' Pt1' S3' C5' 32(3)
S1' Pt1' S4' C7' -69.3(3)
S1 Pt1 Co1 O1 18.28(17)
S1 Pt1 Co1 O2 -69.99(18)
S1 Pt1 Co1 O3 -164.49(18)
S1 Pt1 Co1 O4 108.00(17)
S1 Pt1 Co1 N1 16(4)
S1 Pt1 S2 C3 69.4(3)
S1 Pt1 S3 C5 -44(3)
S1 Pt1 S4 C7 -107.5(3)
S2 Pt1 Co1 O1 108.06(17)
S2 Pt1 Co1 O2 19.79(18)
S2 Pt1 Co1 O3 -74.71(18)
S2 Pt1 Co1 O4 -162.23(17)
S2 Pt1 Co1 N1 106(4)
S2 Pt1 S1 C1 -105.8(3)
S2 Pt1 S3 C5 76.7(3)
S2 Pt1 S4 C7 -113(3)
S2' Pt1' Co1' O1' 71.72(18)
S2' Pt1' Co1' O2' -17.85(18)
S2' Pt1' Co1' O3' -104.87(18)
S2' Pt1' Co1' O4' 160.03(17)
S2' Pt1' Co1' N1' 50(5)
S2' Pt1' S1' C1' -74.4(3)
S2' Pt1' S3' C5' 101.2(3)
S2' Pt1' S4' C7' -77(6)
S3' Pt1' Co1' O1' 161.14(18)
S3' Pt1' Co1' O2' 71.57(18)
S3' Pt1' Co1' O3' -15.45(18)
S3' Pt1' Co1' O4' -110.55(17)
S3' Pt1' Co1' N1' 139(5)
S3' Pt1' S1' C1' -5(3)
S3' Pt1' S2' C3' -73.5(3)
S3' Pt1' S4' C7' 109.2(3)
S3 Pt1 Co1 O1 -160.74(18)
S3 Pt1 Co1 O2 110.99(18)
S3 Pt1 Co1 O3 16.49(18)
S3 Pt1 Co1 O4 -71.02(17)
S3 Pt1 Co1 N1 -163(4)
S3 Pt1 S1 C1 15(3)
S3 Pt1 S2 C3 -108.9(3)
S3 Pt1 S4 C7 70.8(3)
S4' Pt1' Co1' O1' -107.53(18)
S4' Pt1' Co1' O2' 162.90(18)
S4' Pt1' Co1' O3' 75.88(18)
S4' Pt1' Co1' O4' -19.21(17)
S4' Pt1' Co1' N1' -130(5)
S4' Pt1' S1' C1' 105.7(3)
S4' Pt1' S2' C3' 113(6)
S4' Pt1' S3' C5' -78.9(3)
S4 Pt1 Co1 O1 -70.60(18)
S4 Pt1 Co1 O2 -158.87(18)
S4 Pt1 Co1 O3 106.63(19)
S4 Pt1 Co1 O4 19.12(17)
S4 Pt1 Co1 N1 -73(4)
S4 Pt1 S1 C1 74.3(3)
S4 Pt1 S2 C3 74(3)
S4 Pt1 S3 C5 -103.4(3)
S4" Pt1" Co" O1" -110.9(3)
S4" Pt1" Co" O2" 160.3(2)
S4" Pt1" Co" O3" 70.4(2)
S4" Pt1" Co" O4" -18.1(3)
S4" Pt1" Co" N1" -159(4)
S4" Pt1" S3" C5" -68.3(3)
S4" Pt1" S2" C3" -90(3)
S4" Pt1" S1" C1" 109.8(4)
S4" Pt1" S4A C7" 70.7(5)
S4" Pt1" S3A C5" -113.8(5)
S4" Pt1" S2A C3" -109.1(9)
S4" Pt1" S1A C1" 79.8(7)
S3" Pt1" Co" O1" 159.3(3)
S3" Pt1" Co" O2" 70.5(2)
S3" Pt1" Co" O3" -19.5(2)
S3" Pt1" Co" O4" -107.9(2)
S3" Pt1" Co" N1" 111(4)
S3" Pt1" S4" C7" 111.3(3)
S3" Pt1" S2" C3" -74.4(4)
S3" Pt1" S1" C1" -82(3)
S3" Pt1" S4A C7" 64.8(5)
S3" Pt1" S3A C5" 62.9(5)
S3" Pt1" S2A C3" -103.8(8)
S3" Pt1" S1A C1" -97.5(8)
S2" Pt1" Co" O1" 71.1(3)
S2" Pt1" Co" O2" -17.7(3)
S2" Pt1" Co" O3" -107.7(2)
S2" Pt1" Co" O4" 163.9(3)
S2" Pt1" Co" N1" 23(4)
S2" Pt1" S4" C7" 127(3)
S2" Pt1" S3" C5" 112.2(3)
S2" Pt1" S1" C1" -70.8(4)
S2" Pt1" S4A C7" -110.2(6)
S2" Pt1" S3A C5" 66.7(5)
S2" Pt1" S2A C3" 72.2(10)
S2" Pt1" S1A C1" -100.8(7)
S1" Pt1" Co" O1" -18.4(3)
S1" Pt1" Co" O2" -107.2(3)
S1" Pt1" Co" O3" 162.8(2)
S1" Pt1" Co" O4" 74.4(3)
S1" Pt1" Co" N1" -66(4)
S1" Pt1" S4" C7" -69.2(3)
S1" Pt1" S3" C5" 124(3)
S1" Pt1" S2" C3" 106.1(4)
S1" Pt1" S4A C7" -115.6(5)
S1" Pt1" S3A C5" -118.5(5)
S1" Pt1" S2A C3" 76.6(8)
S1" Pt1" S1A C1" 84.4(10)
S4A Pt1" Co" O1" -84.4(3)
S4A Pt1" Co" O2" -173.3(3)
S4A Pt1" Co" O3" 96.8(3)
S4A Pt1" Co" O4" 8.3(3)
S4A Pt1" Co" N1" -132(4)
S4A Pt1" S4" C7" -63.5(5)
S4A Pt1" S3" C5" -65.7(4)
S4A Pt1" S2" C3" 101.2(6)
S4A Pt1" S1" C1" 107.0(4)
S4A Pt1" S3A C5" -112.2(5)
S4A Pt1" S2A C3" 70(3)
S4A Pt1" S1A C1" 77.8(7)
S3A Pt1" Co" O1" -173.1(4)
S3A Pt1" Co" O2" 98.1(3)
S3A Pt1" Co" O3" 8.2(3)
S3A Pt1" Co" O4" -80.3(3)
S3A Pt1" Co" N1" 139(4)
S3A Pt1" S4" C7" 112.8(4)
S3A Pt1" S3" C5" -71.2(5)
S3A Pt1" S2" C3" -76.1(4)
S3A Pt1" S1" C1" 113.9(6)
S3A Pt1" S4A C7" 67.4(5)
S3A Pt1" S2A C3" -106.0(8)
S3A Pt1" S1A C1" 84(2)
S2A Pt1" Co" O1" 88.6(5)
S2A Pt1" Co" O2" -0.2(5)
S2A Pt1" Co" O3" -90.2(5)
S2A Pt1" Co" O4" -178.7(5)
S2A Pt1" Co" N1" 41(5)
S2A Pt1" S4" C7" 116.3(8)
S2A Pt1" S3" C5" 113.4(4)
S2A Pt1" S2" C3" -78.2(10)
S2A Pt1" S1" C1" -72.1(4)
S2A Pt1" S4A C7" -109(3)
S2A Pt1" S3A C5" 67.4(5)
S2A Pt1" S1A C1" -101.6(7)
S1A Pt1" Co" O1" -1.1(4)
S1A Pt1" Co" O2" -89.9(4)
S1A Pt1" Co" O3" -179.9(4)
S1A Pt1" Co" O4" 91.7(4)
S1A Pt1" Co" N1" -49(4)
S1A Pt1" S4" C7" -67.8(4)
S1A Pt1" S3" C5" 109.2(7)
S1A Pt1" S2" C3" 104.6(4)
S1A Pt1" S1" C1" -65.9(8)
S1A Pt1" S4A C7" -113.4(5)
S1A Pt1" S3A C5" -118(2)
S1A Pt1" S2A C3" 74.8(8)
O1" Co" O2" C3" -60.5(8)
O1" Co" O3" C5" 12(3)
O1" Co" O4" C7" 102.1(10)
O1" Co" N1" C9" -40(8)
O1' Co1' O2' C3' -61.6(7)
O1' Co1' O3' C5' -7(3)
O1' Co1' O4' C7' 107.9(7)
O1' Co1' N1' C9' -165(20)
O1 Co1 O2 C3 -108.9(7)
O1 Co1 O3 C5 5(3)
O1 Co1 O4 C7 61.2(7)
O1 Co1 N1 C9 141(47)
O2' Co1' O1' C1' 112.5(7)
O2' Co1' O3' C5' -60.4(7)
O2' Co1' O4' C7' 37(2)
O2' Co1' N1' C9' -76(20)
O2 Co1 O1 C1 61.4(7)
O2 Co1 O3 C5 -111.5(7)
O2 Co1 O4 C7 -11(2)
O2 Co1 N1 C9 -131(47)
O2" Co" O1" C1" 108.6(10)
O2" Co" O3" C5" -67.4(8)
O2" Co" O4" C7" 6(3)
O2" Co" N1" C9" 49(8)
O3 Co1 O1 C1 -55(3)
O3 Co1 O2 C3 66.2(7)
O3 Co1 O4 C7 -114.3(7)
O3 Co1 N1 C9 -37(47)
O3' Co1' O1' C1' 59(2)
O3' Co1' O2' C3' 113.3(7)
O3' Co1' O4' C7' -66.6(7)
O3' Co1' N1' C9' 12(20)
O3" Co" O1" C1" 30(3)
O3" Co" O2" C3" 110.2(8)
O3" Co" O4" C7" -68.4(10)
O3" Co" N1" C9" 139(8)
O4" Co" O1" C1" -62.7(10)
O4" Co" O2" C3" 36(3)
O4" Co" O3" C5" 104.2(8)
O4" Co" N1" C9" -132(8)
O4 Co1 O1 C1 -111.0(7)
O4 Co1 O2 C3 -37(2)
O4 Co1 O3 C5 60.7(7)
O4 Co1 N1 C9 51(47)
O4' Co1' O1' C1' -60.3(7)
O4' Co1' O2' C3' 9(2)
O4' Co1' O3' C5' 112.1(7)
O4' Co1' N1' C9' 107(20)
N1" Co" O1" C1" -160.1(10)
N1" Co" O2" C3" -153.1(8)
N1" Co" O3" C5" -158.7(8)
N1" Co" O4" C7" -164.9(9)
N1' Co1' O1' C1' -154.7(7)
N1' Co1' O2' C3' -152.5(7)
N1' Co1' O3' C5' -153.0(7)
N1' Co1' O4' C7' -161.3(7)
N1 Co1 O1 C1 154.6(7)
N1 Co1 O2 C3 160.5(7)
N1 Co1 O3 C5 154.9(7)
N1 Co1 O4 C7 151.8(7)
Na1 O5 C10 C11 -40.0(10)
Na1 O5 C17 C16 -49.9(9)
Na1 O6 C11 C10 -48.5(9)
Na1 O6 C12 C13 -38.1(9)
Na1 O7 C13 C12 -49.0(9)
Na1 O7 C14 C15 -38.6(9)
Na1 O8 C15 C14 -49.3(9)
Na1 O8 C16 C17 -37.4(10)
Na1 O9 C18 C19 -38.1(8)
Na1 O9 C25 C24 -50.8(8)
Na1 O10 C19 C18 -48.8(8)
Na1 O10 C20 C21 -37.2(8)
Na1 O11 C21 C20 -50.1(8)
Na1 O11 C22 C23 -38.9(8)
Na1 O12 C23 C22 -49.3(8)
Na1 O12 C24 C25 -36.6(8)
Na2 O13 C26 C27 49.7(10)
Na2 O13 C33 C32 36.3(10)
Na2 O14 C28 C29 49.9(9)
Na2 O15 C30 C31 50.1(9)
Na2 O16 C32 C33 48.3(10)
Na2 O17 C34 C35 38.7(8)
Na2 O17 C41 C40 49.0(8)
Na2 O18 C36 C37 35.8(8)
Na2 O19 C38 C39 39.2(8)
Na2 O20 C40 C41 38.2(8)
O5 Na1 O6 C11 19.2(5)
O5 Na1 O6 C12 -110.0(6)
O5 Na1 O7 C13 78.7(6)
O5 Na1 O7 C14 -48.5(6)
O5 Na1 O8 C15 139.2(6)
O5 Na1 O8 C16 9.6(7)
O5 Na1 O9 C18 159.7(6)
O5 Na1 O9 C25 -69.5(5)
O5 Na1 O10 C19 -29.7(7)
O5 Na1 O10 C20 -157.3(5)
O5 Na1 O11 C21 -175.5(6)
O5 Na1 O11 C22 54.8(8)
O5 Na1 O12 C23 -140.5(5)
O5 Na1 O12 C24 91.9(5)
O5 C10 C11 O6 60.3(11)
O6 Na1 O5 C10 11.9(7)
O6 Na1 O5 C17 139.4(6)
O6 Na1 O7 C13 19.8(5)
O6 Na1 O7 C14 -107.4(6)
O6 Na1 O8 C15 79.8(6)
O6 Na1 O8 C16 -49.8(7)
O6 Na1 O9 C18 -156.9(5)
O6 Na1 O9 C25 -26.2(7)
O6 Na1 O10 C19 -175.2(6)
O6 Na1 O10 C20 57.1(8)
O6 Na1 O11 C21 -136.3(5)
O6 Na1 O11 C22 94.0(6)
O6 Na1 O12 C23 -70.9(5)
O6 Na1 O12 C24 161.5(6)
O6 C12 C13 O7 59.9(11)
O7 Na1 O5 C10 -46.9(7)
O7 Na1 O5 C17 80.5(6)
O7 Na1 O6 C11 139.0(6)
O7 Na1 O6 C12 9.7(6)
O7 Na1 O8 C15 19.7(5)
O7 Na1 O8 C16 -109.9(7)
O7 Na1 O9 C18 47.8(8)
O7 Na1 O9 C25 178.6(5)
O7 Na1 O10 C19 -140.9(6)
O7 Na1 O10 C20 91.4(6)
O7 Na1 O11 C21 -66.7(5)
O7 Na1 O11 C22 163.5(6)
O7 Na1 O12 C23 -25.0(6)
O7 Na1 O12 C24 -152.6(5)
O7 C14 C15 O8 60.6(11)
O8 Na1 O5 C10 -106.6(7)
O8 Na1 O5 C17 20.9(6)
O8 Na1 O6 C11 78.3(6)
O8 Na1 O6 C12 -50.9(6)
O8 Na1 O7 C13 137.5(6)
O8 Na1 O7 C14 10.3(6)
O8 Na1 O9 C18 90.4(6)
O8 Na1 O9 C25 -138.9(5)
O8 Na1 O10 C19 -69.9(5)
O8 Na1 O10 C20 162.5(6)
O8 Na1 O11 C21 -23.2(7)
O8 Na1 O11 C22 -152.9(6)
O8 Na1 O12 C23 179.2(5)
O8 Na1 O12 C24 51.5(8)
O8 C16 C17 O5 58.9(11)
O9 Na1 O5 C10 164.2(7)
O9 Na1 O5 C17 -68.3(6)
O9 Na1 O6 C11 -27.3(7)
O9 Na1 O6 C12 -156.6(6)
O9 Na1 O7 C13 -176.7(6)
O9 Na1 O7 C14 56.1(8)
O9 Na1 O8 C15 -138.0(5)
O9 Na1 O8 C16 92.5(7)
O9 Na1 O10 C19 20.1(5)
O9 Na1 O10 C20 -107.5(6)
O9 Na1 O11 C21 81.0(6)
O9 Na1 O11 C22 -48.7(6)
O9 Na1 O12 C23 137.2(5)
O9 Na1 O12 C24 9.5(5)
O9 C18 C19 O10 59.0(9)
O10 Na1 O5 C10 -149.4(7)
O10 Na1 O5 C17 -22.0(7)
O10 Na1 O6 C11 175.7(6)
O10 Na1 O6 C12 46.5(8)
O10 Na1 O7 C13 -141.6(5)
O10 Na1 O7 C14 91.2(6)
O10 Na1 O8 C15 -67.9(5)
O10 Na1 O8 C16 162.5(7)
O10 Na1 O9 C18 10.3(5)
O10 Na1 O9 C25 141.0(6)
O10 Na1 O11 C21 20.9(5)
O10 Na1 O11 C22 -108.8(6)
O10 Na1 O12 C23 78.1(5)
O10 Na1 O12 C24 -49.5(6)
O10 C20 C21 O11 59.8(10)
O11 Na1 O5 C10 54.2(9)
O11 Na1 O5 C17 -178.3(6)
O11 Na1 O6 C11 -141.1(6)
O11 Na1 O6 C12 89.7(6)
O11 Na1 O7 C13 -71.3(5)
O11 Na1 O7 C14 161.5(6)
O11 Na1 O8 C15 -26.4(7)
O11 Na1 O8 C16 -155.9(7)
O11 Na1 O9 C18 -49.8(6)
O11 Na1 O9 C25 81.0(5)
O11 Na1 O10 C19 137.9(6)
O11 Na1 O10 C20 10.3(5)
O11 Na1 O12 C23 19.4(5)
O11 Na1 O12 C24 -108.2(6)
O11 C22 C23 O12 59.9(10)
O12 Na1 O5 C10 94.3(7)
O12 Na1 O5 C17 -138.3(6)
O12 Na1 O6 C11 -71.4(6)
O12 Na1 O6 C12 159.4(6)
O12 Na1 O7 C13 -29.6(7)
O12 Na1 O7 C14 -156.8(6)
O12 Na1 O8 C15 -177.0(6)
O12 Na1 O8 C16 53.5(9)
O12 Na1 O9 C18 -109.7(6)
O12 Na1 O9 C25 21.0(5)
O12 Na1 O10 C19 79.3(6)
O12 Na1 O10 C20 -48.4(6)
O12 Na1 O11 C21 141.2(6)
O12 Na1 O11 C22 11.5(5)
O12 C24 C25 O9 59.8(9)
C10 O5 C17 C16 77.8(11)
C11 O6 C12 C13 -164.9(8)
C12 O6 C11 C10 81.7(10)
C13 O7 C14 C15 -161.2(8)
C14 O7 C13 C12 77.0(10)
C15 O8 C16 C17 -164.3(8)
C16 O8 C15 C14 82.4(10)
C17 O5 C10 C11 -164.1(8)
C18 O9 C25 C24 80.8(9)
C19 O10 C20 C21 -161.7(7)
C20 O10 C19 C18 78.5(9)
C21 O11 C22 C23 -166.6(7)
C22 O11 C21 C20 80.4(9)
C23 O12 C24 C25 -161.3(7)
C24 O12 C23 C22 77.8(9)
C25 O9 C18 C19 -166.6(7)
Na3 O26 C52 C53 41.6(11)
Na3 O27 C54 C55 38.2(10)
Na3 O28 C56 C57 42.7(12)
O13 Na2 O14 C27 -12.2(6)
O13 Na2 O14 C28 -139.9(6)
O13 Na2 O15 C29 50.8(7)
O13 Na2 O15 C30 -79.3(6)
O13 Na2 O16 C31 107.9(6)
O13 Na2 O16 C32 -19.3(6)
O13 Na2 O17 C34 -161.7(6)
O13 Na2 O17 C41 71.0(5)
O13 Na2 O18 C35 26.0(7)
O13 Na2 O18 C36 157.4(5)
O13 Na2 O19 C37 176.0(6)
O13 Na2 O19 C38 -56.5(7)
O13 Na2 O20 C39 137.8(5)
O13 Na2 O20 C40 -92.7(6)
O13 C26 C27 O14 -60.6(12)
C26 O13 C33 C32 161.9(8)
C26 C27 O14 Na2 39.9(10)
C26 C27 O14 C28 163.2(8)
C27 O14 C28 C29 -78.0(11)
O14 Na2 O13 C26 -18.5(6)
O14 Na2 O13 C33 109.1(7)
O14 Na2 O15 C29 -8.1(6)
O14 Na2 O15 C30 -138.2(6)
O14 Na2 O16 C31 49.1(7)
O14 Na2 O16 C32 -78.1(6)
O14 Na2 O17 C34 -92.7(6)
O14 Na2 O17 C41 140.1(5)
O14 Na2 O18 C35 70.5(5)
O14 Na2 O18 C36 -158.1(6)
O14 Na2 O19 C37 29.7(7)
O14 Na2 O19 C38 157.3(5)
O14 Na2 O20 C39 175.0(6)
O14 Na2 O20 C40 -55.4(8)
O14 C28 C29 O15 -58.2(11)
C28 C29 O15 Na2 35.4(10)
C28 C29 O15 C30 162.8(8)
C29 O15 C30 C31 -82.0(10)
O15 Na2 O13 C26 -77.6(6)
O15 Na2 O13 C33 50.1(7)
O15 Na2 O14 C27 106.9(7)
O15 Na2 O14 C28 -20.9(5)
O15 Na2 O16 C31 -10.5(6)
O15 Na2 O16 C32 -137.8(6)
O15 Na2 O17 C34 -51.3(8)
O15 Na2 O17 C41 -178.5(6)
O15 Na2 O18 C35 140.1(5)
O15 Na2 O18 C36 -88.5(6)
O15 Na2 O19 C37 70.4(5)
O15 Na2 O19 C38 -162.0(5)
O15 Na2 O20 C39 24.3(7)
O15 Na2 O20 C40 153.8(5)
O15 C30 C31 O16 -60.5(11)
C30 C31 O16 Na2 38.3(9)
C30 C31 O16 C32 162.7(8)
C31 O16 C32 C33 -79.1(11)
O16 Na2 O13 C26 -137.6(6)
O16 Na2 O13 C33 -9.9(6)
O16 Na2 O14 C27 46.8(7)
O16 Na2 O14 C28 -80.9(6)
O16 Na2 O15 C29 110.3(7)
O16 Na2 O15 C30 -19.7(5)
O16 Na2 O17 C34 152.2(5)
O16 Na2 O17 C41 25.0(7)
O16 Na2 O18 C35 -178.1(6)
O16 Na2 O18 C36 -46.7(8)
O16 Na2 O19 C37 141.0(5)
O16 Na2 O19 C38 -91.5(5)
O16 Na2 O20 C39 68.3(5)
O16 Na2 O20 C40 -162.1(6)
O16 C32 C33 O13 -57.7(11)
C33 O13 C26 C27 -79.6(11)
O21 C42 C43 O22 151.5(12)
C42 O21 C49 C48 -65.1(19)
C42 C43 O22 C44 -64.9(13)
C43 O22 C44 C45 -77.5(13)
O22 C44 C45 O23 160.5(10)
C44 C45 O23 C46 -62.6(13)
C45 O23 C46 C47 -77.5(14)
O23 C46 C47 O24 156.3(10)
C46 C47 O24 C48 -65.2(13)
C47 O24 C48 C49 -79.8(14)
O24 C48 C49 O21 161.3(11)
C49 O21 C42 C43 -71(2)
O17 Na2 O13 C26 73.6(6)
O17 Na2 O13 C33 -158.8(6)
O17 Na2 O14 C27 -93.5(6)
O17 Na2 O14 C28 138.8(5)
O17 Na2 O15 C29 -53.1(9)
O17 Na2 O15 C30 176.9(6)
O17 Na2 O16 C31 157.4(6)
O17 Na2 O16 C32 30.2(7)
O17 Na2 O18 C35 -21.2(5)
O17 Na2 O18 C36 110.3(6)
O17 Na2 O19 C37 -80.0(5)
O17 Na2 O19 C38 47.5(6)
O17 Na2 O20 C39 -140.5(5)
O17 Na2 O20 C40 -10.9(5)
O17 C34 C35 O18 -60.8(9)
C34 O17 C41 C40 -76.9(9)
C34 C35 O18 Na2 51.1(8)
C34 C35 O18 C36 -82.3(9)
C35 O18 C36 C37 166.1(7)
O18 Na2 O13 C26 29.5(7)
O18 Na2 O13 C33 157.1(6)
O18 Na2 O14 C27 -163.2(7)
O18 Na2 O14 C28 69.1(5)
O18 Na2 O15 C29 -91.0(7)
O18 Na2 O15 C30 139.0(6)
O18 Na2 O16 C31 -55.6(8)
O18 Na2 O16 C32 177.2(6)
O18 Na2 O17 C34 -10.4(5)
O18 Na2 O17 C41 -137.6(5)
O18 Na2 O19 C37 -20.8(5)
O18 Na2 O19 C38 106.7(5)
O18 Na2 O20 C39 -80.6(5)
O18 Na2 O20 C40 49.0(6)
O18 C36 C37 O19 -57.4(9)
C36 C37 O19 Na2 49.0(8)
C36 C37 O19 C38 -78.1(9)
C37 O19 C38 C39 163.7(7)
O19 Na2 O13 C26 -175.2(6)
O19 Na2 O13 C33 -47.6(8)
O19 Na2 O14 C27 150.0(6)
O19 Na2 O14 C28 22.2(7)
O19 Na2 O15 C29 -160.5(7)
O19 Na2 O15 C30 69.4(5)
O19 Na2 O16 C31 -90.4(6)
O19 Na2 O16 C32 142.4(6)
O19 Na2 O17 C34 48.6(6)
O19 Na2 O17 C41 -78.6(5)
O19 Na2 O18 C35 -140.7(6)
O19 Na2 O18 C36 -9.3(5)
O19 Na2 O20 C39 -20.7(5)
O19 Na2 O20 C40 108.8(6)
O19 C38 C39 O20 -62.6(9)
C38 C39 O20 Na2 52.1(8)
C38 C39 O20 C40 -78.1(9)
C39 O20 C40 C41 164.8(7)
O20 Na2 O13 C26 142.9(6)
O20 Na2 O13 C33 -89.5(6)
O20 Na2 O14 C27 -52.5(9)
O20 Na2 O14 C28 179.8(6)
O20 Na2 O15 C29 157.0(6)
O20 Na2 O15 C30 26.9(7)
O20 Na2 O16 C31 -160.6(6)
O20 Na2 O16 C32 72.2(6)
O20 Na2 O17 C34 107.6(6)
O20 Na2 O17 C41 -19.7(5)
O20 Na2 O18 C35 -80.7(6)
O20 Na2 O18 C36 50.7(6)
O20 Na2 O19 C37 -138.7(6)
O20 Na2 O19 C38 -11.1(5)
O20 C40 C41 O17 -59.5(9)
C41 O17 C34 C35 162.7(7)
O25 C50 C51 O26 114.8(10)
C50 O25 C57 C56 97.6(12)
C50 C51 O26 Na3 10.6(7)
C50 C51 O26 C52 -122.4(9)
C51 O26 C52 C53 169.8(7)
O26 Na3 O27 C53 -22.5(6)
O26 Na3 O27 C54 100.8(11)
O26 Na3 O28 C55 -85.5(7)
O26 Na3 O28 C56 40.5(11)
O26 C52 C53 O27 -59.7(11)
C52 C53 O27 Na3 49.9(8)
C52 C53 O27 C54 -84.6(9)
C53 O27 C54 C55 164.4(6)
O27 Na3 O26 C51 -139.1(7)
O27 Na3 O26 C52 -16.9(10)
O27 Na3 O28 C55 -24.7(6)
O27 Na3 O28 C56 101.2(11)
O27 C54 C55 O28 -58.6(10)
C54 C55 O28 Na3 48.9(8)
C54 C55 O28 C56 -84.6(11)
C55 O28 C56 C57 168.7(8)
O28 Na3 O26 C51 -78.1(7)
O28 Na3 O26 C52 44.1(10)
O28 Na3 O27 C53 -137.8(7)
O28 Na3 O27 C54 -14.5(10)
O28 C56 C57 O25 -94.1(11)
C57 O25 C50 C51 -162.5(8)

loop_
_twin_individual_id
_twin_individual_mass_fraction_refined
1 0.7258(8)
2 0.2742(8)
